data_4107700
loop_
_publ_author_name
'Yutaka Matsuo'
'Katsuhiko Kanaizuka'
'Keiko Matsuo'
'Yu-Wu Zhong'
'Takahiro Nakae'
'Eiichi Nakamura'

_publ_contact_author 'MATSUO, Yutaka'
_publ_contact_author_email matsuo@chem.s.u-tokyo.ac.jp
_publ_section_title
;
 Photocurrent-Generating Properties of Organometallic Fullerene Molecules
 on an Electrode
;
_journal_name_full 'Journal of the American Chemical Society'
_journal_page_first 5016
_journal_page_last 5017
_journal_paper_doi 10.1021/ja800481d
_journal_volume 130
_journal_year 2008
_chemical_compound_source 'synthesis as described'
_chemical_formula_moiety 'C280 H100 Fe2 O20'
_chemical_formula_sum 'C280 H100 Fe2 O20'
_chemical_formula_weight 3895.3
_chemical_name_systematic
;
 FeC60C6H4COOH5_THF
;
_space_group_IT_number 2
_symmetry_cell_setting triclinic
_symmetry_Int_Tables_number 2
_symmetry_space_group_name_Hall '-P 1'
_symmetry_space_group_name_H-M 'P -1'
_atom_sites_solution_hydrogens geom
_atom_sites_solution_primary direct
_atom_sites_solution_secondary difmap
_audit_creation_date 2007-06-22T11:33:01-00:00
_cell_angle_alpha 109.406(5)
_cell_angle_beta 99.042(5)
_cell_angle_gamma 92.413(5)
_cell_formula_units_Z 2
_cell_length_a 19.114(5)
_cell_length_b 20.233(5)
_cell_length_c 25.671(5)
_cell_measurement_reflns_used 88978
_cell_measurement_temperature 173(2)
_cell_measurement_theta_max 27.48
_cell_measurement_theta_min 3
_cell_measurement_wavelength 0.71073
_cell_volume 9200(4)
_computing_molecular_graphics 'Ortep-3 for Windows (Farrugia, 1997)'
_computing_structure_refinement 'SHELXL-97 (Sheldrick, 1997)'
_computing_structure_solution 'SHELXS-86 (Sheldrick, 1986)'
_diffrn_ambient_temperature 173(2)
_diffrn_measured_fraction_theta_full 0.976
_diffrn_measured_fraction_theta_max 0.976
_diffrn_measurement_device_type 'Imaging Plate'
_diffrn_measurement_method oscillation
_diffrn_radiation_monochromator graphite
_diffrn_radiation_probe x-ray
_diffrn_radiation_type MoK\a
_diffrn_radiation_wavelength 0.71069
_diffrn_reflns_av_R_equivalents 0.0757
_diffrn_reflns_av_unetI/netI 0.113
_diffrn_reflns_limit_h_max 24
_diffrn_reflns_limit_h_min -24
_diffrn_reflns_limit_k_max 26
_diffrn_reflns_limit_k_min -25
_diffrn_reflns_limit_l_max 33
_diffrn_reflns_limit_l_min -33
_diffrn_reflns_number 88978
_diffrn_reflns_theta_full 27.48
_diffrn_reflns_theta_max 27.48
_diffrn_reflns_theta_min 3
_diffrn_standards_decay_% NA
_diffrn_standards_interval_count NA
_diffrn_standards_number NA
_exptl_absorpt_coefficient_mu 0.237
_exptl_absorpt_correction_type none
_exptl_crystal_colour orange
_exptl_crystal_density_diffrn 1.406
_exptl_crystal_description prism
_exptl_crystal_F_000 3984
_exptl_crystal_size_max 0.25
_exptl_crystal_size_mid 0.20
_exptl_crystal_size_min 0.05
_refine_diff_density_max 1.741
_refine_diff_density_min -0.928
_refine_diff_density_rms 0.145
_refine_ls_extinction_method none
_refine_ls_goodness_of_fit_ref 1.264
_refine_ls_hydrogen_treatment constr
_refine_ls_matrix_type full
_refine_ls_number_parameters 2227
_refine_ls_number_reflns 41181
_refine_ls_number_restraints 0
_refine_ls_restrained_S_all 1.264
_refine_ls_R_factor_all 0.2116
_refine_ls_R_factor_gt 0.1276
_refine_ls_shift/su_max 0.018
_refine_ls_shift/su_mean 0.001
_refine_ls_structure_factor_coef Fsqd
_refine_ls_weighting_details 'calc w=1/[\s^2^(Fo^2^)+(0.2000P)^2^+0.0000P] where P=(Fo^2^+2Fc^2^)/3'
_refine_ls_weighting_scheme calc
_refine_ls_wR_factor_gt 0.343
_refine_ls_wR_factor_ref 0.413
_reflns_number_gt 19868
_reflns_number_total 41181
_reflns_threshold_expression >2sigma(I)
_cod_data_source_file ja800481d-file004.cif
_cod_data_source_block FeCOOH
_cod_database_code 4107700

loop_
_symmetry_equiv_pos_as_xyz
'x, y, z'
'-x, -y, -z'

loop_
_atom_site_label
_atom_site_type_symbol
_atom_site_fract_x
_atom_site_fract_y
_atom_site_fract_z
_atom_site_U_iso_or_equiv
_atom_site_adp_type
_atom_site_occupancy
_atom_site_symmetry_multiplicity
_atom_site_calc_flag
_atom_site_refinement_flags
Fe1 Fe 1.09333(4) 0.18377(5) 0.43475(3) 0.0445(2) Uani 1 1 d .
Fe2 Fe 0.70709(4) 0.29829(5) 0.04725(3) 0.0402(2) Uani 1 1 d .
C1 C 1.0898(3) 0.2130(3) 0.3640(2) 0.0394(12) Uani 1 1 d .
C2 C 1.0511(3) 0.2585(3) 0.4025(2) 0.0386(12) Uani 1 1 d .
C3 C 1.0992(3) 0.2918(3) 0.4532(2) 0.0407(12) Uani 1 1 d .
C4 C 1.1687(3) 0.2676(3) 0.4474(2) 0.0423(13) Uani 1 1 d .
C5 C 1.1613(3) 0.2181(3) 0.3912(2) 0.0404(12) Uani 1 1 d .
C6 C 1.0655(3) 0.1845(3) 0.3007(2) 0.0456(13) Uani 1 1 d .
C7 C 0.9831(3) 0.2865(3) 0.3852(2) 0.0446(13) Uani 1 1 d .
C8 C 1.0897(3) 0.3611(3) 0.4981(2) 0.0396(12) Uani 1 1 d .
C9 C 1.2385(3) 0.3075(3) 0.4824(2) 0.0432(13) Uani 1 1 d .
C10 C 1.2232(3) 0.1993(3) 0.3617(2) 0.0435(13) Uani 1 1 d .
C11 C 1.0181(3) 0.2402(4) 0.2864(2) 0.0472(14) Uani 1 1 d .
C12 C 0.9829(3) 0.2837(4) 0.3240(2) 0.0460(14) Uani 1 1 d .
C13 C 0.9930(3) 0.3668(3) 0.4163(2) 0.0424(13) Uani 1 1 d .
C14 C 1.0400(3) 0.4005(3) 0.4655(2) 0.0408(12) Uani 1 1 d .
C15 C 1.1600(3) 0.4096(3) 0.5117(2) 0.0402(12) Uani 1 1 d .
C16 C 1.2254(3) 0.3854(3) 0.5042(2) 0.0406(13) Uani 1 1 d .
C17 C 1.2876(3) 0.3089(3) 0.4411(2) 0.0408(13) Uani 1 1 d .
C18 C 1.2808(3) 0.2603(3) 0.3874(2) 0.0416(13) Uani 1 1 d .
C19 C 1.2004(3) 0.2031(3) 0.3026(2) 0.0455(14) Uani 1 1 d .
C20 C 1.1311(3) 0.1982(3) 0.2761(2) 0.0441(13) Uani 1 1 d .
C21 C 1.1135(3) 0.2371(4) 0.2387(2) 0.0485(14) Uani 1 1 d .
C22 C 1.0446(3) 0.2620(4) 0.2456(2) 0.0478(14) Uani 1 1 d .
C23 C 0.9696(3) 0.3526(4) 0.3206(2) 0.0493(15) Uani 1 1 d .
C24 C 0.9771(3) 0.4033(4) 0.3770(3) 0.0467(14) Uani 1 1 d .
C25 C 1.0726(3) 0.4694(3) 0.4769(2) 0.0448(13) Uani 1 1 d .
C26 C 1.1458(3) 0.4759(3) 0.5049(2) 0.0434(13) Uani 1 1 d .
C27 C 1.2780(3) 0.4270(3) 0.4915(2) 0.0430(13) Uani 1 1 d .
C28 C 1.3164(3) 0.3804(3) 0.4523(2) 0.0428(13) Uani 1 1 d .
C29 C 1.3035(3) 0.2830(3) 0.3445(2) 0.0434(13) Uani 1 1 d .
C30 C 1.2541(3) 0.2483(4) 0.2925(2) 0.0455(14) Uani 1 1 d .
C31 C 1.1645(3) 0.2766(3) 0.2260(2) 0.0449(14) Uani 1 1 d .
C32 C 1.0302(3) 0.3269(4) 0.2399(2) 0.0483(15) Uani 1 1 d .
C33 C 0.9919(3) 0.3727(4) 0.2778(2) 0.0487(15) Uani 1 1 d .
C34 C 1.0056(3) 0.4724(3) 0.3893(3) 0.0465(14) Uani 1 1 d .
C35 C 1.0546(3) 0.5058(3) 0.4394(3) 0.0479(14) Uani 1 1 d .
C36 C 1.1983(3) 0.5181(3) 0.4953(2) 0.0461(13) Uani 1 1 d .
C37 C 1.2664(3) 0.4932(3) 0.4880(2) 0.0459(14) Uani 1 1 d .
C38 C 1.3411(3) 0.4001(4) 0.4114(2) 0.0460(14) Uani 1 1 d .
C39 C 1.3340(3) 0.3517(3) 0.3564(2) 0.0441(13) Uani 1 1 d .
C40 C 1.2377(3) 0.2820(4) 0.2541(2) 0.0454(14) Uani 1 1 d .
C41 C 1.1501(3) 0.3452(4) 0.2213(2) 0.0503(15) Uani 1 1 d .
C42 C 1.0841(3) 0.3693(4) 0.2278(2) 0.0524(16) Uani 1 1 d .
C43 C 1.0218(3) 0.4439(4) 0.2909(3) 0.0569(18) Uani 1 1 d .
C44 C 1.0284(3) 0.4933(4) 0.3453(3) 0.0539(16) Uani 1 1 d .
C45 C 1.1093(4) 0.5486(4) 0.4288(3) 0.0541(16) Uani 1 1 d .
C46 C 1.1796(3) 0.5548(3) 0.4561(3) 0.0490(14) Uani 1 1 d .
C47 C 1.2906(3) 0.5147(4) 0.4450(3) 0.0503(15) Uani 1 1 d .
C48 C 1.3280(3) 0.4699(4) 0.4072(2) 0.0477(14) Uani 1 1 d .
C49 C 1.3162(3) 0.3876(4) 0.3164(2) 0.0485(14) Uani 1 1 d .
C50 C 1.2693(3) 0.3541(4) 0.2670(2) 0.0477(15) Uani 1 1 d .
C51 C 1.2150(3) 0.3934(4) 0.2469(2) 0.0482(15) Uani 1 1 d .
C52 C 1.0805(3) 0.4427(4) 0.2598(3) 0.0493(15) Uani 1 1 d .
C53 C 1.0931(4) 0.5407(4) 0.3703(3) 0.0546(16) Uani 1 1 d .
C54 C 1.2366(3) 0.5532(4) 0.4254(3) 0.0527(15) Uani 1 1 d .
C55 C 1.3122(3) 0.4603(4) 0.3481(3) 0.0495(15) Uani 1 1 d .
C56 C 1.2108(3) 0.4630(4) 0.2769(3) 0.0505(15) Uani 1 1 d .
C57 C 1.1413(4) 0.4877(4) 0.2836(3) 0.0559(17) Uani 1 1 d .
C58 C 1.1495(4) 0.5391(4) 0.3407(3) 0.0541(15) Uani 1 1 d .
C59 C 1.2218(3) 0.5445(4) 0.3680(3) 0.0491(14) Uani 1 1 d .
C60 C 1.2597(3) 0.4987(4) 0.3289(3) 0.0548(16) Uani 1 1 d .
C61 C 1.0324(3) 0.1085(4) 0.2727(2) 0.0501(15) Uani 1 1 d .
C62 C 1.0672(4) 0.0554(4) 0.2837(3) 0.0620(17) Uani 1 1 d .
H62 H 1.1105 0.0664 0.3085 0.074 Uiso 1 1 calc R
C63 C 1.0383(4) -0.0162(4) 0.2579(3) 0.0690(19) Uani 1 1 d .
H63 H 1.0618 -0.0518 0.2661 0.083 Uiso 1 1 calc R
C64 C 0.9754(5) -0.0317(5) 0.2208(4) 0.081(2) Uani 1 1 d .
C65 C 0.9399(4) 0.0199(5) 0.2094(4) 0.080(2) Uani 1 1 d .
H65 H 0.8965 0.0081 0.1847 0.096 Uiso 1 1 calc R
C66 C 0.9678(4) 0.0925(5) 0.2348(3) 0.0675(19) Uani 1 1 d .
H66 H 0.9438 0.1277 0.2263 0.081 Uiso 1 1 calc R
C67 C 0.9466(6) -0.1105(6) 0.1943(5) 0.102(3) Uani 1 1 d .
C68 C 0.9130(3) 0.2503(4) 0.3904(2) 0.0454(14) Uani 1 1 d .
C69 C 0.8950(3) 0.1794(4) 0.3613(3) 0.0612(17) Uani 1 1 d .
H69 H 0.9253 0.154 0.3389 0.073 Uiso 1 1 calc R
C70 C 0.8319(3) 0.1452(5) 0.3649(3) 0.068(2) Uani 1 1 d .
H70 H 0.8209 0.0971 0.3456 0.082 Uiso 1 1 calc R
C71 C 0.7865(3) 0.1823(5) 0.3967(3) 0.0644(19) Uani 1 1 d .
C72 C 0.8034(3) 0.2548(5) 0.4250(3) 0.0617(19) Uani 1 1 d .
H72 H 0.7724 0.2805 0.4466 0.074 Uiso 1 1 calc R
C73 C 0.8658(3) 0.2884(4) 0.4212(3) 0.0533(16) Uani 1 1 d .
H73 H 0.8762 0.3367 0.4394 0.064 Uiso 1 1 calc R
C74 C 0.7186(5) 0.1484(7) 0.4031(4) 0.088(3) Uani 1 1 d .
C75 C 1.0618(3) 0.3528(3) 0.5481(2) 0.0418(13) Uani 1 1 d .
C76 C 0.9983(3) 0.3130(3) 0.5404(2) 0.0446(13) Uani 1 1 d .
H76 H 0.9723 0.2914 0.5043 0.054 Uiso 1 1 calc R
C77 C 0.9728(3) 0.3046(3) 0.5853(2) 0.0477(14) Uani 1 1 d .
H77 H 0.9296 0.2778 0.5792 0.057 Uiso 1 1 calc R
C78 C 1.0106(3) 0.3355(3) 0.6392(2) 0.0453(13) Uani 1 1 d .
C79 C 1.0738(3) 0.3752(4) 0.6473(2) 0.0495(14) Uani 1 1 d .
H79 H 1.0998 0.3956 0.6836 0.059 Uiso 1 1 calc R
C80 C 1.1003(3) 0.3859(4) 0.6026(2) 0.0466(14) Uani 1 1 d .
H80 H 1.1426 0.4142 0.609 0.056 Uiso 1 1 calc R
C81 C 0.9842(4) 0.3279(4) 0.6888(3) 0.0548(16) Uani 1 1 d .
C82 C 1.2738(3) 0.2870(3) 0.5321(2) 0.0447(13) Uani 1 1 d .
C83 C 1.2323(4) 0.2758(4) 0.5690(2) 0.0570(17) Uani 1 1 d .
H83 H 1.1832 0.2769 0.5614 0.068 Uiso 1 1 calc R
C84 C 1.2632(4) 0.2632(4) 0.6172(3) 0.0612(18) Uani 1 1 d .
H84 H 1.2349 0.2538 0.6407 0.073 Uiso 1 1 calc R
C85 C 1.3365(4) 0.2647(4) 0.6298(3) 0.0614(18) Uani 1 1 d .
C86 C 1.3766(4) 0.2737(5) 0.5923(3) 0.068(2) Uani 1 1 d .
H86 H 1.4256 0.2724 0.5996 0.082 Uiso 1 1 calc R
C87 C 1.3456(3) 0.2847(4) 0.5440(3) 0.0560(16) Uani 1 1 d .
H87 H 1.3739 0.2906 0.5192 0.067 Uiso 1 1 calc R
C88 C 1.3673(6) 0.2576(6) 0.6843(4) 0.103(4) Uani 1 1 d .
C89 C 1.2518(3) 0.1280(3) 0.3610(2) 0.0453(13) Uani 1 1 d .
C90 C 1.2820(4) 0.1225(4) 0.4133(3) 0.0557(16) Uani 1 1 d .
H90 H 1.2847 0.1602 0.4466 0.067 Uiso 1 1 calc R
C91 C 1.3073(4) 0.0595(4) 0.4135(3) 0.067(2) Uani 1 1 d .
H91 H 1.3289 0.056 0.4474 0.081 Uiso 1 1 calc R
C92 C 1.3017(4) 0.0016(4) 0.3652(4) 0.0664(19) Uani 1 1 d .
C93 C 1.2729(4) 0.0079(4) 0.3135(3) 0.0676(19) Uani 1 1 d .
H93 H 1.2699 -0.0301 0.2803 0.081 Uiso 1 1 calc R
C94 C 1.2486(4) 0.0723(4) 0.3122(3) 0.0588(17) Uani 1 1 d .
H94 H 1.2303 0.0769 0.2779 0.071 Uiso 1 1 calc R
C95 C 1.3266(5) -0.0674(6) 0.3661(5) 0.088(3) Uani 1 1 d .
C96 C 1.0751(4) 0.1594(4) 0.5032(3) 0.0607(18) Uani 1 1 d .
H96 H 1.0764 0.1914 0.5392 0.073 Uiso 1 1 calc R
C97 C 1.1333(4) 0.1257(4) 0.4832(3) 0.0627(18) Uani 1 1 d .
H97 H 1.1794 0.1311 0.5033 0.075 Uiso 1 1 calc R
C98 C 1.1084(4) 0.0816(4) 0.4262(3) 0.0635(18) Uani 1 1 d .
H98 H 1.1356 0.0537 0.4021 0.076 Uiso 1 1 calc R
C99 C 1.0355(4) 0.0881(4) 0.4132(3) 0.0680(19) Uani 1 1 d .
H99 H 1.006 0.064 0.3789 0.082 Uiso 1 1 calc R
C100 C 0.6738(3) 0.2572(4) -0.0384(2) 0.0580(19) Uani 1 1 d .
H100 H 0.6266 0.2469 -0.0568 0.07 Uiso 1 1 calc R
C101 C 0.7180(3) 0.2881(3) 0.1258(2) 0.0382(12) Uani 1 1 d .
C102 C 0.7366(3) 0.3596(3) 0.1319(2) 0.0356(11) Uani 1 1 d .
C103 C 0.6760(3) 0.3842(3) 0.1065(2) 0.0391(12) Uani 1 1 d .
C104 C 0.6202(3) 0.3278(3) 0.0859(2) 0.0368(12) Uani 1 1 d .
C105 C 0.6449(3) 0.2682(3) 0.0978(2) 0.0372(12) Uani 1 1 d .
C106 C 0.7566(3) 0.2507(3) 0.1625(2) 0.0381(12) Uani 1 1 d .
C107 C 0.7968(3) 0.4075(3) 0.1757(2) 0.0406(13) Uani 1 1 d .
C108 C 0.6629(3) 0.4615(3) 0.1212(2) 0.0378(12) Uani 1 1 d .
C109 C 0.5402(3) 0.3381(3) 0.0733(2) 0.0404(12) Uani 1 1 d .
C110 C 0.5989(3) 0.2078(3) 0.0988(2) 0.0396(12) Uani 1 1 d .
C111 C 0.7909(3) 0.3083(3) 0.2181(2) 0.0403(13) Uani 1 1 d .
C112 C 0.8080(3) 0.3772(3) 0.2245(2) 0.0393(12) Uani 1 1 d .
C113 C 0.7640(3) 0.4763(3) 0.2044(2) 0.0429(13) Uani 1 1 d .
C114 C 0.7058(3) 0.4999(3) 0.1805(2) 0.0450(13) Uani 1 1 d .
C115 C 0.5872(3) 0.4671(3) 0.1327(2) 0.0403(12) Uani 1 1 d .
C116 C 0.5333(3) 0.4132(3) 0.1118(2) 0.0416(13) Uani 1 1 d .
C117 C 0.5030(3) 0.2941(3) 0.1017(2) 0.0427(13) Uani 1 1 d .
C118 C 0.5282(3) 0.2373(3) 0.1131(2) 0.0435(13) Uani 1 1 d .
C119 C 0.6285(3) 0.1952(3) 0.1547(2) 0.0422(13) Uani 1 1 d .
C120 C 0.6975(3) 0.2143(3) 0.1822(2) 0.0420(12) Uani 1 1 d .
C121 C 0.7134(3) 0.2345(4) 0.2426(2) 0.0466(14) Uani 1 1 d .
C122 C 0.7707(3) 0.2928(3) 0.2643(2) 0.0446(13) Uani 1 1 d .
C123 C 0.8055(3) 0.4314(3) 0.2764(2) 0.0440(13) Uani 1 1 d .
C124 C 0.7796(3) 0.4933(3) 0.2649(2) 0.0455(14) Uani 1 1 d .
C125 C 0.6606(3) 0.5409(3) 0.2156(3) 0.0455(13) Uani 1 1 d .
C126 C 0.5877(3) 0.5211(3) 0.1864(2) 0.0462(14) Uani 1 1 d .
C127 C 0.4781(3) 0.4112(3) 0.1444(2) 0.0428(13) Uani 1 1 d .
C128 C 0.4598(3) 0.3381(3) 0.1377(2) 0.0435(13) Uani 1 1 d .
C129 C 0.5120(3) 0.2217(3) 0.1609(2) 0.0462(14) Uani 1 1 d .
C130 C 0.5732(3) 0.1963(3) 0.1856(2) 0.0451(13) Uani 1 1 d .
C131 C 0.6605(3) 0.2326(4) 0.2730(2) 0.0479(14) Uani 1 1 d .
C132 C 0.7707(3) 0.3445(4) 0.3160(2) 0.0477(14) Uani 1 1 d .
C133 C 0.7893(3) 0.4160(4) 0.3225(2) 0.0513(16) Uani 1 1 d .
C134 C 0.7367(3) 0.5351(3) 0.2992(2) 0.0499(15) Uani 1 1 d .
C135 C 0.6759(3) 0.5595(3) 0.2737(3) 0.0506(15) Uani 1 1 d .
C136 C 0.5323(3) 0.5195(3) 0.2168(3) 0.0485(14) Uani 1 1 d .
C137 C 0.4766(3) 0.4636(3) 0.1948(2) 0.0445(13) Uani 1 1 d .
C138 C 0.4404(3) 0.3209(4) 0.1824(2) 0.0452(14) Uani 1 1 d .
C139 C 0.4667(3) 0.2624(4) 0.1943(3) 0.0481(14) Uani 1 1 d .
C140 C 0.5887(3) 0.2131(4) 0.2444(3) 0.0523(15) Uani 1 1 d .
C141 C 0.6612(3) 0.2871(4) 0.3263(2) 0.0536(16) Uani 1 1 d .
C142 C 0.7147(3) 0.3419(4) 0.3469(2) 0.0536(17) Uani 1 1 d .
C143 C 0.7451(3) 0.4592(4) 0.3577(2) 0.0560(18) Uani 1 1 d .
C144 C 0.7195(3) 0.5176(4) 0.3457(2) 0.0539(16) Uani 1 1 d .
C145 C 0.6194(3) 0.5587(4) 0.3057(3) 0.0531(16) Uani 1 1 d .
C146 C 0.5497(3) 0.5390(4) 0.2767(3) 0.0511(15) Uani 1 1 d .
C147 C 0.4579(3) 0.4470(4) 0.2417(3) 0.0531(16) Uani 1 1 d .
C148 C 0.4400(3) 0.3766(4) 0.2359(2) 0.0463(14) Uani 1 1 d .
C149 C 0.4833(3) 0.2802(4) 0.2546(3) 0.0517(15) Uani 1 1 d .
C150 C 0.5430(3) 0.2557(4) 0.2799(3) 0.0515(15) Uani 1 1 d .
C151 C 0.5878(3) 0.3011(4) 0.3298(2) 0.0524(16) Uani 1 1 d .
C152 C 0.6988(3) 0.4134(4) 0.3726(2) 0.0565(17) Uani 1 1 d .
C153 C 0.6456(3) 0.5330(4) 0.3498(2) 0.0540(16) Uani 1 1 d .
C154 C 0.5029(3) 0.4928(4) 0.2925(2) 0.0520(16) Uani 1 1 d .
C155 C 0.4661(3) 0.3501(4) 0.2801(2) 0.0517(16) Uani 1 1 d .
C156 C 0.5721(3) 0.3702(4) 0.3550(2) 0.0570(18) Uani 1 1 d .
C157 C 0.6278(3) 0.4283(4) 0.3766(2) 0.0590(18) Uani 1 1 d .
C158 C 0.6021(3) 0.4884(4) 0.3650(2) 0.0561(17) Uani 1 1 d .
C159 C 0.5278(3) 0.4683(4) 0.3353(3) 0.0600(19) Uani 1 1 d .
C160 C 0.5094(3) 0.3955(4) 0.3293(3) 0.0580(18) Uani 1 1 d .
C161 C 0.8063(3) 0.1981(3) 0.1343(2) 0.0412(12) Uani 1 1 d .
C162 C 0.8777(3) 0.2072(4) 0.1532(3) 0.0558(17) Uani 1 1 d .
H162 H 0.8972 0.2449 0.1854 0.067 Uiso 1 1 calc R
C163 C 0.9227(3) 0.1605(4) 0.1247(3) 0.0607(19) Uani 1 1 d .
H163 H 0.9716 0.1684 0.1377 0.073 Uiso 1 1 calc R
C164 C 0.8955(3) 0.1041(4) 0.0783(2) 0.0526(16) Uani 1 1 d .
C165 C 0.8211(3) 0.0925(4) 0.0596(3) 0.0563(16) Uani 1 1 d .
H165 H 0.8012 0.0532 0.0289 0.068 Uiso 1 1 calc R
C166 C 0.7783(3) 0.1404(4) 0.0876(3) 0.0554(16) Uani 1 1 d .
H166 H 0.7294 0.1334 0.0746 0.066 Uiso 1 1 calc R
C167 C 0.9416(3) 0.0565(4) 0.0455(3) 0.0621(19) Uani 1 1 d .
C168 C 0.8675(3) 0.4193(3) 0.1576(2) 0.0376(12) Uani 1 1 d .
C169 C 0.8966(3) 0.3618(4) 0.1256(3) 0.0484(14) Uani 1 1 d .
H169 H 0.871 0.3176 0.1128 0.058 Uiso 1 1 calc R
C170 C 0.9630(3) 0.3686(4) 0.1124(2) 0.0482(14) Uani 1 1 d .
H170 H 0.9821 0.3291 0.091 0.058 Uiso 1 1 calc R
C171 C 1.0015(3) 0.4346(4) 0.1310(2) 0.0456(14) Uani 1 1 d .
C172 C 0.9730(3) 0.4919(4) 0.1634(2) 0.0479(14) Uani 1 1 d .
H172 H 0.9991 0.5359 0.1765 0.058 Uiso 1 1 calc R
C173 C 0.9062(3) 0.4855(4) 0.1770(2) 0.0451(13) Uani 1 1 d .
H173 H 0.8875 0.5248 0.1988 0.054 Uiso 1 1 calc R
C174 C 1.0735(3) 0.4431(5) 0.1173(3) 0.0591(18) Uani 1 1 d .
C175 C 0.6803(3) 0.4978(3) 0.0803(2) 0.0422(13) Uani 1 1 d .
C176 C 0.7462(3) 0.4952(4) 0.0641(3) 0.0483(14) Uani 1 1 d .
H176 H 0.7796 0.4694 0.077 0.058 Uiso 1 1 calc R
C177 C 0.7634(3) 0.5305(4) 0.0289(3) 0.0547(16) Uani 1 1 d .
H177 H 0.8082 0.5289 0.0191 0.066 Uiso 1 1 calc R
C178 C 0.7135(3) 0.5680(4) 0.0086(3) 0.0516(15) Uani 1 1 d .
C179 C 0.6462(3) 0.5697(4) 0.0239(3) 0.0528(16) Uani 1 1 d .
H179 H 0.6123 0.5943 0.0102 0.063 Uiso 1 1 calc R
C180 C 0.6299(3) 0.5351(3) 0.0592(3) 0.0488(14) Uani 1 1 d .
H180 H 0.5851 0.5367 0.0692 0.059 Uiso 1 1 calc R
C181 C 0.7327(4) 0.6101(4) -0.0250(3) 0.0632(19) Uani 1 1 d .
C182 C 0.5100(3) 0.3248(3) 0.0118(2) 0.0417(13) Uani 1 1 d .
C183 C 0.5408(3) 0.3632(4) -0.0158(3) 0.0514(15) Uani 1 1 d .
H183 H 0.5785 0.3975 0.0037 0.062 Uiso 1 1 calc R
C184 C 0.5161(3) 0.3511(4) -0.0721(2) 0.0516(15) Uani 1 1 d .
H184 H 0.5373 0.3771 -0.0904 0.062 Uiso 1 1 calc R
C185 C 0.4592(3) 0.3000(4) -0.1015(2) 0.0477(14) Uani 1 1 d .
C186 C 0.4268(3) 0.2631(4) -0.0738(3) 0.0527(16) Uani 1 1 d .
H186 H 0.3881 0.23 -0.0931 0.063 Uiso 1 1 calc R
C187 C 0.4512(3) 0.2749(4) -0.0175(2) 0.0512(15) Uani 1 1 d .
H187 H 0.4289 0.2499 0.0009 0.061 Uiso 1 1 calc R
C188 C 0.4349(4) 0.2872(4) -0.1620(3) 0.0589(18) Uani 1 1 d .
C189 C 0.5851(3) 0.1419(3) 0.0462(2) 0.0423(13) Uani 1 1 d .
C190 C 0.5587(3) 0.1477(4) -0.0047(3) 0.0524(15) Uani 1 1 d .
H190 H 0.5475 0.1915 -0.006 0.063 Uiso 1 1 calc R
C191 C 0.5483(3) 0.0909(4) -0.0538(3) 0.0588(17) Uani 1 1 d .
H191 H 0.5296 0.0965 -0.0876 0.071 Uiso 1 1 calc R
C192 C 0.5656(4) 0.0253(4) -0.0532(3) 0.0602(17) Uani 1 1 d .
C193 C 0.5900(4) 0.0169(4) -0.0012(3) 0.0600(17) Uani 1 1 d .
H193 H 0.6001 -0.0272 0 0.072 Uiso 1 1 calc R
C194 C 0.5989(3) 0.0742(4) 0.0478(3) 0.0510(15) Uani 1 1 d .
H194 H 0.614 0.0684 0.0822 0.061 Uiso 1 1 calc R
C195 C 0.5616(4) -0.0341(4) -0.1063(3) 0.070(2) Uani 1 1 d .
C196 C 0.7155(3) 0.2091(4) -0.0200(3) 0.0615(19) Uani 1 1 d .
H196 H 0.701 0.1629 -0.0241 0.074 Uiso 1 1 calc R
C197 C 0.7849(3) 0.2471(4) 0.0061(2) 0.0544(17) Uani 1 1 d .
H197 H 0.8236 0.2295 0.0221 0.065 Uiso 1 1 calc R
C198 C 0.7838(3) 0.3158(4) 0.0034(2) 0.0526(16) Uani 1 1 d .
H198 H 0.8218 0.3509 0.0174 0.063 Uiso 1 1 calc R
C199 C 0.7148(3) 0.3225(4) -0.0244(2) 0.0542(16) Uani 1 1 d .
H199 H 0.6998 0.3622 -0.0319 0.065 Uiso 1 1 calc R
C200 C 1.0138(4) 0.1369(4) 0.4600(3) 0.0625(18) Uani 1 1 d .
H200 H 0.9685 0.1515 0.4621 0.075 Uiso 1 1 calc R
C201 C 0.4792(5) -0.0908(6) -0.2984(4) 0.096(3) Uiso 1 1 d .
H20A H 0.4329 -0.1158 -0.3032 0.115 Uiso 1 1 calc R
H20B H 0.4738 -0.041 -0.2892 0.115 Uiso 1 1 calc R
C202 C 0.5079(6) -0.1162(7) -0.3481(5) 0.117(4) Uiso 1 1 d .
H20C H 0.5273 -0.0772 -0.3572 0.141 Uiso 1 1 calc R
H20D H 0.4711 -0.144 -0.3792 0.141 Uiso 1 1 calc R
C203 C 0.5641(5) -0.1597(6) -0.3379(4) 0.094(3) Uiso 1 1 d .
H20E H 0.5456 -0.2087 -0.3492 0.113 Uiso 1 1 calc R
H20F H 0.6024 -0.156 -0.3578 0.113 Uiso 1 1 calc R
C204 C 0.5874(5) -0.1309(5) -0.2795(4) 0.086(2) Uiso 1 1 d .
H20G H 0.6261 -0.0941 -0.2705 0.104 Uiso 1 1 calc R
H20H H 0.6042 -0.167 -0.265 0.104 Uiso 1 1 calc R
C205 C 0.8463(9) 0.2049(10) 0.7536(7) 0.166(6) Uiso 1 1 d .
H20I H 0.7988 0.1892 0.7317 0.199 Uiso 1 1 calc R
H20J H 0.8795 0.1737 0.7359 0.199 Uiso 1 1 calc R
C206 C 0.8491(11) 0.2089(12) 0.8127(9) 0.197(8) Uiso 1 1 d .
H20K H 0.8013 0.1982 0.818 0.236 Uiso 1 1 calc R
H20L H 0.8778 0.1733 0.8196 0.236 Uiso 1 1 calc R
C207 C 0.8769(11) 0.2741(12) 0.8518(9) 0.196(8) Uiso 1 1 d .
H20M H 0.9154 0.2688 0.8791 0.235 Uiso 1 1 calc R
H20N H 0.8403 0.2971 0.8714 0.235 Uiso 1 1 calc R
C208 C 0.9036(7) 0.3162(7) 0.8195(5) 0.120(4) Uiso 1 1 d .
H20O H 0.8913 0.3642 0.8331 0.145 Uiso 1 1 calc R
H20P H 0.955 0.3172 0.8228 0.145 Uiso 1 1 calc R
C209 C 0.6966(8) 0.8190(8) -0.0380(6) 0.143(5) Uiso 1 1 d .
H20Q H 0.7085 0.8287 0.0022 0.171 Uiso 1 1 calc R
H20R H 0.6462 0.8226 -0.0481 0.171 Uiso 1 1 calc R
C210 C 0.7415(8) 0.8691(9) -0.0556(7) 0.147(5) Uiso 1 1 d .
H21A H 0.7894 0.8801 -0.0338 0.176 Uiso 1 1 calc R
H21B H 0.7198 0.9124 -0.0524 0.176 Uiso 1 1 calc R
C211 C 0.7409(11) 0.8234(11) -0.1191(9) 0.203(8) Uiso 1 1 d .
H21C H 0.6974 0.8258 -0.1432 0.244 Uiso 1 1 calc R
H21D H 0.7815 0.8379 -0.1325 0.244 Uiso 1 1 calc R
C212 C 0.7454(6) 0.7501(7) -0.1156(5) 0.111(3) Uiso 1 1 d .
H21E H 0.7192 0.7151 -0.1497 0.133 Uiso 1 1 calc R
H21F H 0.7946 0.7399 -0.1108 0.133 Uiso 1 1 calc R
C213 C 0.5668(12) 0.0188(13) 0.4357(9) 0.211(8) Uiso 1 1 d .
H21G H 0.5207 0.0356 0.429 0.253 Uiso 1 1 calc R
H21H H 0.5961 0.0516 0.4695 0.253 Uiso 1 1 calc R
C214 C 0.5606(13) -0.0651(14) 0.4363(11) 0.239(10) Uiso 1 1 d .
H21I H 0.5497 -0.0693 0.4708 0.287 Uiso 1 1 calc R
H21J H 0.5304 -0.0989 0.4035 0.287 Uiso 1 1 calc R
C215 C 0.6415(19) -0.0620(19) 0.4333(14) 0.323(16) Uiso 1 1 d .
H21K H 0.6647 -0.1014 0.439 0.387 Uiso 1 1 calc R
H21L H 0.6685 -0.0174 0.4565 0.387 Uiso 1 1 calc R
C216 C 0.6172(12) -0.0698(13) 0.3685(10) 0.216(9) Uiso 1 1 d .
H21M H 0.6554 -0.0782 0.347 0.26 Uiso 1 1 calc R
H21N H 0.5757 -0.1033 0.3493 0.26 Uiso 1 1 calc R
C217 C 0.7695(8) -0.2624(9) 0.1461(6) 0.140(5) Uiso 1 1 d .
H21O H 0.7295 -0.2789 0.1151 0.168 Uiso 1 1 calc R
H21P H 0.7596 -0.218 0.172 0.168 Uiso 1 1 calc R
C218 C 0.7765(8) -0.3112(10) 0.1735(7) 0.163(6) Uiso 1 1 d .
H21Q H 0.7457 -0.3546 0.1538 0.196 Uiso 1 1 calc R
H21R H 0.7705 -0.2923 0.2123 0.196 Uiso 1 1 calc R
C219 C 0.8651(8) -0.3193(10) 0.1661(7) 0.158(5) Uiso 1 1 d .
H21S H 0.8961 -0.2915 0.201 0.19 Uiso 1 1 calc R
H21T H 0.8745 -0.3681 0.1575 0.19 Uiso 1 1 calc R
C220 C 0.8783(10) -0.2972(10) 0.1254(8) 0.171(6) Uiso 1 1 d .
H22A H 0.871 -0.3356 0.0897 0.205 Uiso 1 1 calc R
H22B H 0.9264 -0.2746 0.1335 0.205 Uiso 1 1 calc R
C221 C 1.0516(8) 0.5450(9) 0.0139(7) 0.137(5) Uiso 1 1 d .
C222 C 1.0631(13) 0.5149(15) -0.0235(11) 0.206(9) Uiso 1 1 d .
C223 C 0.7433(9) 0.4002(10) -0.1296(7) 0.172(6) Uiso 1 1 d .
H22C H 0.7605 0.3555 -0.1305 0.206 Uiso 1 1 calc R
H22D H 0.7768 0.438 -0.1027 0.206 Uiso 1 1 calc R
C224 C 0.7338(10) 0.4068(10) -0.1886(8) 0.176(6) Uiso 1 1 d .
H22E H 0.7794 0.4168 -0.198 0.211 Uiso 1 1 calc R
H22F H 0.7091 0.3642 -0.2172 0.211 Uiso 1 1 calc R
C225 C 0.6921(8) 0.4645(9) -0.1824(7) 0.156(5) Uiso 1 1 d .
H22G H 0.6692 0.4661 -0.2184 0.187 Uiso 1 1 calc R
H22H H 0.7199 0.5091 -0.1606 0.187 Uiso 1 1 calc R
C226 C 0.6330(8) 0.4421(9) -0.1471(6) 0.142(5) Uiso 1 1 d .
H22I H 0.6162 0.4835 -0.1224 0.171 Uiso 1 1 calc R
H22J H 0.5925 0.4117 -0.1728 0.171 Uiso 1 1 calc R
C227 C 0.8507(10) 0.9671(11) -0.1512(8) 0.179(7) Uiso 1 1 d .
H22K H 0.8609 0.9549 -0.1175 0.215 Uiso 1 1 calc R
H22L H 0.8801 0.9421 -0.1774 0.215 Uiso 1 1 calc R
C228 C 0.8632(12) 1.0407(13) -0.1383(10) 0.207(8) Uiso 1 1 d .
H22M H 0.8615 1.0518 -0.1724 0.249 Uiso 1 1 calc R
H22N H 0.9097 1.0584 -0.1148 0.249 Uiso 1 1 calc R
C229 C 0.8082(13) 1.0716(14) -0.1091(10) 0.228(9) Uiso 1 1 d .
H22O H 0.7975 1.116 -0.1136 0.274 Uiso 1 1 calc R
H22P H 0.8181 1.0771 -0.0695 0.274 Uiso 1 1 calc R
C230 C 0.7503(14) 1.0107(15) -0.1435(11) 0.237(10) Uiso 1 1 d .
H23A H 0.724 0.9986 -0.118 0.285 Uiso 1 1 calc R
H23B H 0.7171 1.0269 -0.1682 0.285 Uiso 1 1 calc R
C231 C 1.5195(8) 0.3909(9) 0.5601(7) 0.147(5) Uiso 1 1 d .
H23C H 1.4949 0.3984 0.5916 0.177 Uiso 1 1 calc R
H23D H 1.5698 0.4036 0.5755 0.177 Uiso 1 1 calc R
C232 C 1.4980(7) 0.4366(8) 0.5343(6) 0.126(4) Uiso 1 1 d .
H23E H 1.5189 0.4843 0.5558 0.152 Uiso 1 1 calc R
H23F H 1.4465 0.4357 0.5273 0.152 Uiso 1 1 calc R
C233 C 1.5263(9) 0.4074(10) 0.4804(7) 0.159(6) Uiso 1 1 d .
H23G H 1.4951 0.4122 0.4484 0.191 Uiso 1 1 calc R
H23H H 1.5742 0.4277 0.4832 0.191 Uiso 1 1 calc R
C234 C 1.5245(11) 0.3461(12) 0.4795(9) 0.200(8) Uiso 1 1 d .
H23I H 1.5699 0.3304 0.4708 0.24 Uiso 1 1 calc R
H23J H 1.4888 0.3194 0.4472 0.24 Uiso 1 1 calc R
C235 C 1.1157(13) -0.1065(13) 0.3925(10) 0.214(9) Uiso 1 1 d .
H23K H 1.1103 -0.1561 0.37 0.256 Uiso 1 1 calc R
H23L H 1.0931 -0.0799 0.3704 0.256 Uiso 1 1 calc R
C236 C 1.0885(11) -0.0927(12) 0.4475(9) 0.191(7) Uiso 1 1 d .
H23M H 1.0717 -0.0464 0.4594 0.23 Uiso 1 1 calc R
H23N H 1.0493 -0.1276 0.4427 0.23 Uiso 1 1 calc R
C237 C 1.1486(13) -0.0972(14) 0.4897(10) 0.225(9) Uiso 1 1 d .
H23O H 1.1415 -0.073 0.5277 0.27 Uiso 1 1 calc R
H23P H 1.1568 -0.1457 0.4851 0.27 Uiso 1 1 calc R
C238 C 1.2061(13) -0.0607(14) 0.4749(11) 0.234(10) Uiso 1 1 d .
H23Q H 1.2519 -0.0767 0.4844 0.281 Uiso 1 1 calc R
H23R H 1.2086 -0.01 0.4928 0.281 Uiso 1 1 calc R
C239 C 1.0645(16) 0.1971(15) 0.0353(12) 0.241(10) Uiso 1 1 d .
C240 C 1.0872(16) 0.1981(17) -0.0206(13) 0.258(12) Uiso 1 1 d .
C241 C 1.039(3) 0.240(3) -0.034(2) 0.41(2) Uiso 1 1 d .
C242 C 0.9604(17) 0.2150(17) -0.0288(14) 0.267(12) Uiso 1 1 d .
C243 C 1.3905(14) -0.2509(15) 0.3569(12) 0.233(10) Uiso 1 1 d .
C244 C 1.307(2) -0.268(2) 0.3530(15) 0.313(15) Uiso 1 1 d .
C245 C 1.3212(17) -0.2683(19) 0.4339(14) 0.302(14) Uiso 1 1 d .
O1 O 0.9795(5) -0.1556(4) 0.2035(4) 0.131(3) Uani 1 1 d .
O2 O 0.8830(4) -0.1169(4) 0.1618(4) 0.133(3) Uani 1 1 d .
H2 H 0.8671 -0.1585 0.1486 0.2 Uiso 1 1 calc R
O3 O 0.7088(4) 0.0787(5) 0.3753(4) 0.132(3) Uani 1 1 d .
H3 H 0.6711 0.0626 0.38 0.197 Uiso 1 1 calc R
O4 O 0.6770(4) 0.1805(5) 0.4289(4) 0.132(3) Uani 1 1 d .
O5 O 0.9212(3) 0.2924(3) 0.6760(2) 0.0742(15) Uani 1 1 d .
H5 H 0.9091 0.29 0.7046 0.111 Uiso 1 1 calc R
O6 O 1.0171(3) 0.3540(3) 0.73626(19) 0.0747(15) Uani 1 1 d .
O7 O 1.3288(4) 0.2359(4) 0.7108(2) 0.111(3) Uani 1 1 d .
O8 O 1.4332(4) 0.2747(5) 0.7006(3) 0.150(4) Uani 1 1 d .
H8 H 1.4458 0.2683 0.7304 0.224 Uiso 1 1 calc R
O9 O 1.3609(4) -0.0676(4) 0.4122(3) 0.107(2) Uani 1 1 d .
H9 H 1.372 -0.1073 0.4087 0.161 Uiso 1 1 calc R
O10 O 1.3116(5) -0.1206(4) 0.3233(3) 0.113(3) Uani 1 1 d .
O11 O 0.9146(3) 0.0081(3) 0.0009(3) 0.091(2) Uani 1 1 d .
O12 O 1.0064(3) 0.0658(4) 0.0661(2) 0.097(2) Uani 1 1 d .
H12 H 1.0276 0.0372 0.045 0.146 Uiso 1 1 calc R
O13 O 1.0954(3) 0.3840(3) 0.0872(2) 0.0743(15) Uani 1 1 d .
O14 O 1.1082(3) 0.5005(4) 0.1323(3) 0.0868(18) Uani 1 1 d .
H14 H 1.1463 0.4956 0.1214 0.13 Uiso 1 1 calc R
O15 O 0.7904(3) 0.6099(4) -0.0394(3) 0.0863(18) Uani 1 1 d .
O16 O 0.6829(3) 0.6448(4) -0.0389(3) 0.093(2) Uani 1 1 d .
H16 H 0.6968 0.6669 -0.0576 0.139 Uiso 1 1 calc R
O17 O 0.4651(3) 0.3222(3) -0.1853(2) 0.0830(17) Uani 1 1 d .
H17 H 0.4463 0.3101 -0.2185 0.125 Uiso 1 1 calc R
O18 O 0.3838(3) 0.2384(3) -0.1884(2) 0.0815(17) Uani 1 1 d .
O19 O 0.5272(4) -0.0228(4) -0.1507(3) 0.108(2) Uani 1 1 d .
H19 H 0.5265 -0.0576 -0.1788 0.162 Uiso 1 1 calc R
O20 O 0.5871(4) -0.0882(3) -0.1100(3) 0.099(2) Uani 1 1 d .
O101 O 0.5279(4) -0.1024(4) -0.2550(3) 0.103(2) Uiso 1 1 d .
O102 O 0.8679(4) 0.2797(4) 0.7608(3) 0.106(2) Uiso 1 1 d .
O103 O 0.7160(4) 0.7489(4) -0.0698(3) 0.111(2) Uiso 1 1 d .
O104 O 0.6017(6) 0.0028(7) 0.3878(5) 0.160(4) Uiso 1 1 d .
O105 O 0.8306(6) -0.2517(7) 0.1258(5) 0.169(4) Uiso 1 1 d .
O106 O 0.9757(8) 0.5495(9) 0.0311(6) 0.203(5) Uiso 1 1 d .
O107 O 0.6743(6) 0.4048(6) -0.1150(5) 0.160(4) Uiso 1 1 d .
O108 O 0.7766(9) 0.9499(10) -0.1760(7) 0.229(6) Uiso 1 1 d .
O109 O 1.5101(7) 0.3190(8) 0.5294(6) 0.183(4) Uiso 1 1 d .
O110 O 1.1822(12) -0.0825(12) 0.4141(10) 0.282(8) Uiso 1 1 d .
O111 O 0.9873(11) 0.1986(10) 0.0207(9) 0.263(7) Uiso 1 1 d .
O112 O 1.3928(9) -0.1956(10) 0.4150(8) 0.243(6) Uiso 1 1 d .

loop_
_atom_site_aniso_label
_atom_site_aniso_U_11
_atom_site_aniso_U_22
_atom_site_aniso_U_33
_atom_site_aniso_U_23
_atom_site_aniso_U_13
_atom_site_aniso_U_12
Fe1 0.0463(4) 0.0466(5) 0.0397(4) 0.0122(4) 0.0116(4) 0.0035(4)
Fe2 0.0371(4) 0.0494(5) 0.0286(4) 0.0042(3) 0.0100(3) 0.0068(3)
C1 0.041(3) 0.040(3) 0.028(2) 0.002(2) 0.005(2) -0.003(2)
C2 0.034(2) 0.044(3) 0.033(3) 0.006(2) 0.009(2) -0.003(2)
C3 0.038(3) 0.050(4) 0.028(2) 0.004(2) 0.009(2) 0.000(2)
C4 0.033(2) 0.056(4) 0.032(3) 0.006(3) 0.008(2) 0.011(2)
C5 0.038(3) 0.044(3) 0.038(3) 0.012(3) 0.008(2) 0.008(2)
C6 0.048(3) 0.049(4) 0.034(3) 0.006(3) 0.009(2) 0.002(3)
C7 0.038(3) 0.052(4) 0.039(3) 0.012(3) 0.002(2) 0.003(3)
C8 0.037(3) 0.045(3) 0.034(3) 0.008(2) 0.009(2) 0.001(2)
C9 0.042(3) 0.054(4) 0.031(3) 0.011(3) 0.009(2) 0.005(3)
C10 0.043(3) 0.048(4) 0.040(3) 0.013(3) 0.014(2) 0.010(3)
C11 0.041(3) 0.058(4) 0.032(3) 0.005(3) 0.002(2) -0.004(3)
C12 0.031(2) 0.061(4) 0.043(3) 0.016(3) 0.001(2) -0.003(3)
C13 0.036(3) 0.047(4) 0.042(3) 0.009(3) 0.016(2) 0.003(2)
C14 0.036(3) 0.051(4) 0.036(3) 0.012(3) 0.012(2) 0.008(2)
C15 0.041(3) 0.045(3) 0.028(2) 0.005(2) 0.006(2) 0.001(2)
C16 0.042(3) 0.050(4) 0.024(2) 0.005(2) 0.007(2) 0.001(3)
C17 0.030(2) 0.058(4) 0.037(3) 0.019(3) 0.008(2) 0.008(2)
C18 0.037(3) 0.049(4) 0.036(3) 0.010(3) 0.008(2) 0.008(2)
C19 0.045(3) 0.050(4) 0.035(3) 0.002(3) 0.014(2) 0.007(3)
C20 0.049(3) 0.043(4) 0.033(3) 0.003(3) 0.010(2) 0.001(3)
C21 0.051(3) 0.059(4) 0.029(3) 0.007(3) 0.008(2) 0.002(3)
C22 0.046(3) 0.058(4) 0.029(3) 0.004(3) 0.001(2) -0.002(3)
C23 0.038(3) 0.062(4) 0.041(3) 0.011(3) 0.002(2) 0.010(3)
C24 0.035(3) 0.063(4) 0.049(3) 0.026(3) 0.010(2) 0.016(3)
C25 0.044(3) 0.047(4) 0.042(3) 0.009(3) 0.019(2) 0.007(3)
C26 0.055(3) 0.039(3) 0.029(3) 0.002(2) 0.011(2) 0.000(3)
C27 0.040(3) 0.055(4) 0.028(2) 0.010(3) 0.002(2) -0.003(3)
C28 0.031(2) 0.053(4) 0.039(3) 0.012(3) 0.002(2) -0.003(2)
C29 0.036(3) 0.056(4) 0.039(3) 0.012(3) 0.015(2) 0.008(3)
C30 0.042(3) 0.057(4) 0.037(3) 0.010(3) 0.017(2) 0.012(3)
C31 0.046(3) 0.056(4) 0.028(2) 0.008(3) 0.009(2) 0.000(3)
C32 0.042(3) 0.066(4) 0.035(3) 0.019(3) -0.004(2) 0.003(3)
C33 0.036(3) 0.067(4) 0.043(3) 0.024(3) -0.001(2) 0.001(3)
C34 0.041(3) 0.051(4) 0.053(3) 0.020(3) 0.016(3) 0.015(3)
C35 0.052(3) 0.049(4) 0.045(3) 0.014(3) 0.018(3) 0.011(3)
C36 0.052(3) 0.042(4) 0.037(3) 0.003(3) 0.013(3) -0.002(3)
C37 0.045(3) 0.048(4) 0.034(3) 0.005(3) 0.001(2) -0.009(3)
C38 0.030(2) 0.060(4) 0.044(3) 0.015(3) 0.004(2) -0.006(2)
C39 0.031(2) 0.057(4) 0.043(3) 0.014(3) 0.008(2) 0.005(2)
C40 0.043(3) 0.058(4) 0.035(3) 0.011(3) 0.015(2) 0.011(3)
C41 0.055(3) 0.067(4) 0.029(3) 0.016(3) 0.010(2) 0.004(3)
C42 0.046(3) 0.082(5) 0.033(3) 0.026(3) 0.005(2) 0.005(3)
C43 0.046(3) 0.083(5) 0.052(4) 0.036(4) 0.006(3) 0.019(3)
C44 0.045(3) 0.066(5) 0.056(4) 0.025(4) 0.014(3) 0.022(3)
C45 0.070(4) 0.041(4) 0.056(4) 0.017(3) 0.025(3) 0.014(3)
C46 0.054(3) 0.043(4) 0.050(3) 0.012(3) 0.017(3) 0.006(3)
C47 0.045(3) 0.049(4) 0.050(3) 0.011(3) 0.004(3) -0.011(3)
C48 0.039(3) 0.053(4) 0.043(3) 0.010(3) 0.002(2) -0.007(3)
C49 0.041(3) 0.061(4) 0.043(3) 0.013(3) 0.016(2) 0.005(3)
C50 0.039(3) 0.071(5) 0.038(3) 0.020(3) 0.014(2) 0.008(3)
C51 0.048(3) 0.064(4) 0.037(3) 0.020(3) 0.017(3) 0.004(3)
C52 0.046(3) 0.067(5) 0.043(3) 0.030(3) 0.006(3) 0.011(3)
C53 0.060(4) 0.055(4) 0.055(4) 0.021(3) 0.023(3) 0.020(3)
C54 0.052(3) 0.051(4) 0.051(3) 0.014(3) 0.007(3) -0.006(3)
C55 0.035(3) 0.066(5) 0.051(3) 0.022(3) 0.015(3) -0.002(3)
C56 0.049(3) 0.062(4) 0.044(3) 0.022(3) 0.014(3) 0.000(3)
C57 0.062(4) 0.070(5) 0.047(3) 0.032(3) 0.012(3) 0.015(3)
C58 0.064(4) 0.044(4) 0.057(4) 0.019(3) 0.018(3) 0.008(3)
C59 0.055(3) 0.050(4) 0.048(3) 0.021(3) 0.014(3) 0.002(3)
C60 0.054(3) 0.059(4) 0.052(3) 0.021(3) 0.012(3) -0.008(3)
C61 0.053(3) 0.052(4) 0.034(3) 0.002(3) 0.011(3) -0.006(3)
C62 0.064(4) 0.053(4) 0.061(4) 0.009(3) 0.011(3) 0.000(3)
C63 0.077(5) 0.045(4) 0.075(5) 0.005(4) 0.021(4) -0.012(4)
C64 0.094(6) 0.054(5) 0.077(5) -0.002(4) 0.022(5) -0.013(5)
C65 0.060(4) 0.068(6) 0.078(5) -0.012(4) 0.005(4) -0.025(4)
C66 0.061(4) 0.070(5) 0.055(4) 0.006(4) -0.001(3) -0.013(4)
C67 0.091(7) 0.069(7) 0.108(8) -0.022(6) 0.034(6) -0.035(6)
C68 0.039(3) 0.056(4) 0.038(3) 0.011(3) 0.008(2) -0.005(3)
C69 0.049(3) 0.060(5) 0.063(4) 0.007(4) 0.014(3) -0.011(3)
C70 0.047(3) 0.074(5) 0.076(5) 0.019(4) 0.013(3) -0.013(3)
C71 0.046(3) 0.076(6) 0.071(5) 0.029(4) 0.008(3) -0.012(3)
C72 0.037(3) 0.085(6) 0.069(4) 0.030(4) 0.018(3) 0.003(3)
C73 0.038(3) 0.066(5) 0.054(4) 0.017(3) 0.010(3) 0.002(3)
C74 0.069(5) 0.111(9) 0.081(6) 0.027(6) 0.020(5) -0.021(5)
C75 0.039(3) 0.046(4) 0.039(3) 0.011(3) 0.012(2) 0.007(2)
C76 0.046(3) 0.047(4) 0.038(3) 0.008(3) 0.012(2) 0.001(3)
C77 0.046(3) 0.050(4) 0.044(3) 0.011(3) 0.013(3) -0.005(3)
C78 0.050(3) 0.047(4) 0.042(3) 0.015(3) 0.018(3) 0.006(3)
C79 0.055(3) 0.055(4) 0.033(3) 0.009(3) 0.007(3) 0.003(3)
C80 0.044(3) 0.056(4) 0.036(3) 0.010(3) 0.010(2) -0.001(3)
C81 0.065(4) 0.056(4) 0.043(3) 0.012(3) 0.021(3) 0.002(3)
C82 0.048(3) 0.049(4) 0.034(3) 0.012(3) 0.004(2) 0.001(3)
C83 0.058(4) 0.077(5) 0.037(3) 0.021(3) 0.008(3) 0.013(3)
C84 0.083(5) 0.064(5) 0.040(3) 0.020(3) 0.016(3) 0.002(4)
C85 0.071(4) 0.062(5) 0.045(3) 0.022(3) -0.013(3) -0.006(4)
C86 0.054(4) 0.083(6) 0.065(4) 0.034(4) -0.009(3) -0.008(4)
C87 0.047(3) 0.071(5) 0.049(3) 0.025(3) 0.001(3) 0.003(3)
C88 0.103(7) 0.121(9) 0.075(6) 0.054(6) -0.039(5) -0.049(6)
C89 0.045(3) 0.044(4) 0.047(3) 0.011(3) 0.015(3) 0.010(3)
C90 0.061(4) 0.060(4) 0.048(3) 0.019(3) 0.015(3) 0.018(3)
C91 0.070(4) 0.073(5) 0.067(5) 0.031(4) 0.019(4) 0.024(4)
C92 0.072(4) 0.048(4) 0.082(5) 0.019(4) 0.027(4) 0.016(4)
C93 0.085(5) 0.045(4) 0.064(4) 0.007(3) 0.013(4) 0.016(4)
C94 0.061(4) 0.063(5) 0.047(3) 0.012(3) 0.009(3) 0.020(3)
C95 0.082(6) 0.078(7) 0.127(9) 0.056(7) 0.035(6) 0.031(5)
C96 0.078(4) 0.063(5) 0.053(4) 0.029(4) 0.027(3) 0.004(4)
C97 0.074(4) 0.065(5) 0.064(4) 0.036(4) 0.019(4) 0.017(4)
C98 0.075(5) 0.048(4) 0.067(4) 0.014(4) 0.028(4) 0.003(4)
C99 0.077(5) 0.062(5) 0.059(4) 0.011(4) 0.022(4) -0.005(4)
C100 0.052(3) 0.090(6) 0.026(3) 0.009(3) 0.008(2) 0.026(4)
C101 0.035(2) 0.048(4) 0.027(2) 0.004(2) 0.009(2) 0.005(2)
C102 0.032(2) 0.044(3) 0.026(2) 0.004(2) 0.010(2) 0.004(2)
C103 0.027(2) 0.053(4) 0.033(3) 0.009(3) 0.009(2) 0.003(2)
C104 0.031(2) 0.049(3) 0.025(2) 0.004(2) 0.0099(19) 0.006(2)
C105 0.040(3) 0.036(3) 0.025(2) -0.004(2) 0.008(2) 0.002(2)
C106 0.031(2) 0.043(3) 0.034(3) 0.005(2) 0.005(2) 0.004(2)
C107 0.028(2) 0.047(3) 0.037(3) 0.002(3) 0.004(2) 0.002(2)
C108 0.038(3) 0.033(3) 0.036(3) 0.002(2) 0.010(2) 0.003(2)
C109 0.033(2) 0.048(4) 0.033(3) 0.005(2) 0.008(2) 0.003(2)
C110 0.036(2) 0.041(3) 0.031(3) 0.000(2) 0.005(2) -0.004(2)
C111 0.033(2) 0.050(4) 0.034(3) 0.007(3) 0.009(2) 0.009(2)
C112 0.031(2) 0.046(4) 0.034(3) 0.004(2) 0.005(2) 0.004(2)
C113 0.035(3) 0.046(4) 0.040(3) 0.001(3) 0.011(2) 0.002(2)
C114 0.040(3) 0.041(3) 0.043(3) 0.000(3) 0.008(2) 0.004(2)
C115 0.037(3) 0.046(3) 0.037(3) 0.012(3) 0.008(2) 0.008(2)
C116 0.036(3) 0.052(4) 0.036(3) 0.012(3) 0.011(2) 0.010(2)
C117 0.029(2) 0.054(4) 0.034(3) 0.001(3) 0.006(2) 0.000(2)
C118 0.037(3) 0.051(4) 0.032(3) 0.001(3) 0.005(2) 0.001(3)
C119 0.043(3) 0.045(4) 0.036(3) 0.008(3) 0.012(2) 0.005(3)
C120 0.046(3) 0.037(3) 0.043(3) 0.012(3) 0.013(2) 0.006(2)
C121 0.044(3) 0.055(4) 0.043(3) 0.018(3) 0.011(3) 0.010(3)
C122 0.042(3) 0.054(4) 0.034(3) 0.011(3) 0.004(2) 0.008(3)
C123 0.033(2) 0.051(4) 0.036(3) 0.001(3) 0.003(2) 0.004(2)
C124 0.034(3) 0.045(4) 0.042(3) -0.004(3) 0.005(2) -0.003(2)
C125 0.042(3) 0.041(3) 0.048(3) 0.005(3) 0.016(3) 0.003(3)
C126 0.041(3) 0.045(4) 0.046(3) 0.004(3) 0.014(2) 0.014(3)
C127 0.033(2) 0.055(4) 0.038(3) 0.011(3) 0.008(2) 0.009(2)
C128 0.029(2) 0.059(4) 0.036(3) 0.007(3) 0.009(2) 0.001(2)
C129 0.043(3) 0.048(4) 0.042(3) 0.008(3) 0.009(2) -0.007(3)
C130 0.046(3) 0.047(4) 0.042(3) 0.015(3) 0.010(3) 0.001(3)
C131 0.049(3) 0.058(4) 0.042(3) 0.021(3) 0.012(3) 0.009(3)
C132 0.044(3) 0.065(4) 0.030(3) 0.012(3) 0.006(2) 0.003(3)
C133 0.037(3) 0.076(5) 0.030(3) 0.006(3) 0.000(2) 0.011(3)
C134 0.039(3) 0.049(4) 0.040(3) -0.009(3) 0.002(2) 0.002(3)
C135 0.047(3) 0.041(4) 0.049(3) -0.006(3) 0.011(3) 0.008(3)
C136 0.042(3) 0.046(4) 0.049(3) 0.002(3) 0.014(3) 0.010(3)
C137 0.036(3) 0.052(4) 0.041(3) 0.006(3) 0.014(2) 0.009(3)
C138 0.029(2) 0.060(4) 0.038(3) 0.006(3) 0.008(2) 0.002(2)
C139 0.035(3) 0.056(4) 0.045(3) 0.006(3) 0.011(2) -0.006(3)
C140 0.046(3) 0.064(4) 0.049(3) 0.022(3) 0.010(3) 0.001(3)
C141 0.051(3) 0.076(5) 0.036(3) 0.021(3) 0.009(3) 0.006(3)
C142 0.050(3) 0.081(5) 0.031(3) 0.018(3) 0.011(2) 0.017(3)
C143 0.038(3) 0.083(5) 0.029(3) -0.004(3) 0.007(2) -0.002(3)
C144 0.052(3) 0.058(4) 0.032(3) -0.010(3) 0.008(3) 0.005(3)
C145 0.050(3) 0.050(4) 0.042(3) -0.011(3) 0.016(3) 0.006(3)
C146 0.038(3) 0.059(4) 0.047(3) 0.001(3) 0.016(3) 0.014(3)
C147 0.038(3) 0.066(5) 0.041(3) -0.003(3) 0.014(2) 0.009(3)
C148 0.036(3) 0.055(4) 0.041(3) 0.003(3) 0.017(2) 0.005(3)
C149 0.040(3) 0.069(5) 0.044(3) 0.016(3) 0.014(3) -0.001(3)
C150 0.046(3) 0.068(5) 0.042(3) 0.018(3) 0.016(3) 0.000(3)
C151 0.054(3) 0.075(5) 0.034(3) 0.019(3) 0.021(3) 0.009(3)
C152 0.052(3) 0.086(5) 0.025(3) 0.009(3) 0.011(2) 0.010(3)
C153 0.047(3) 0.060(4) 0.037(3) -0.008(3) 0.012(3) 0.001(3)
C154 0.044(3) 0.060(4) 0.038(3) -0.007(3) 0.016(2) 0.009(3)
C155 0.044(3) 0.074(5) 0.038(3) 0.013(3) 0.023(3) 0.011(3)
C156 0.046(3) 0.096(6) 0.028(3) 0.015(3) 0.016(2) 0.010(3)
C157 0.057(4) 0.086(5) 0.023(3) 0.001(3) 0.013(2) 0.008(4)
C158 0.048(3) 0.069(5) 0.035(3) -0.006(3) 0.014(3) 0.010(3)
C159 0.049(3) 0.086(6) 0.035(3) 0.002(3) 0.018(3) 0.013(4)
C160 0.045(3) 0.082(6) 0.042(3) 0.008(3) 0.023(3) 0.005(3)
C161 0.042(3) 0.045(3) 0.032(3) 0.004(2) 0.012(2) 0.007(2)
C162 0.042(3) 0.074(5) 0.037(3) 0.001(3) 0.003(2) 0.019(3)
C163 0.042(3) 0.082(5) 0.041(3) 0.001(3) 0.001(3) 0.022(3)
C164 0.053(3) 0.057(4) 0.040(3) 0.002(3) 0.012(3) 0.025(3)
C165 0.051(3) 0.047(4) 0.060(4) 0.000(3) 0.016(3) 0.009(3)
C166 0.036(3) 0.055(4) 0.059(4) -0.005(3) 0.013(3) 0.003(3)
C167 0.049(3) 0.074(5) 0.044(3) -0.006(3) 0.005(3) 0.019(3)
C168 0.029(2) 0.044(3) 0.030(2) 0.002(2) 0.004(2) 0.000(2)
C169 0.040(3) 0.052(4) 0.047(3) 0.007(3) 0.012(2) 0.007(3)
C170 0.038(3) 0.061(4) 0.045(3) 0.014(3) 0.017(2) 0.008(3)
C171 0.035(3) 0.064(4) 0.036(3) 0.014(3) 0.010(2) 0.005(3)
C172 0.044(3) 0.060(4) 0.040(3) 0.018(3) 0.008(2) -0.004(3)
C173 0.038(3) 0.057(4) 0.041(3) 0.013(3) 0.014(2) 0.005(3)
C174 0.040(3) 0.085(6) 0.056(4) 0.027(4) 0.014(3) 0.004(4)
C175 0.034(3) 0.045(4) 0.045(3) 0.010(3) 0.009(2) 0.007(2)
C176 0.040(3) 0.057(4) 0.052(3) 0.017(3) 0.019(3) 0.014(3)
C177 0.044(3) 0.062(5) 0.061(4) 0.020(4) 0.022(3) 0.010(3)
C178 0.047(3) 0.059(4) 0.049(3) 0.014(3) 0.017(3) 0.006(3)
C179 0.044(3) 0.056(4) 0.067(4) 0.027(4) 0.019(3) 0.018(3)
C180 0.041(3) 0.050(4) 0.061(4) 0.020(3) 0.020(3) 0.012(3)
C181 0.053(4) 0.074(5) 0.076(5) 0.037(4) 0.026(3) 0.009(3)
C182 0.032(2) 0.054(4) 0.035(3) 0.009(3) 0.009(2) 0.006(2)
C183 0.044(3) 0.064(4) 0.041(3) 0.013(3) 0.006(3) 0.005(3)
C184 0.051(3) 0.064(4) 0.040(3) 0.017(3) 0.009(3) 0.010(3)
C185 0.043(3) 0.061(4) 0.038(3) 0.015(3) 0.007(2) 0.007(3)
C186 0.041(3) 0.062(4) 0.043(3) 0.008(3) -0.006(3) 0.001(3)
C187 0.043(3) 0.069(5) 0.039(3) 0.016(3) 0.004(2) 0.005(3)
C188 0.062(4) 0.075(5) 0.035(3) 0.014(3) 0.001(3) 0.011(4)
C189 0.034(2) 0.043(3) 0.040(3) 0.000(3) 0.012(2) -0.003(2)
C190 0.052(3) 0.047(4) 0.047(3) 0.003(3) 0.005(3) 0.000(3)
C191 0.055(3) 0.059(5) 0.042(3) -0.006(3) 0.004(3) -0.001(3)
C192 0.059(4) 0.053(4) 0.053(4) -0.005(3) 0.014(3) -0.003(3)
C193 0.060(4) 0.046(4) 0.060(4) -0.002(3) 0.018(3) -0.002(3)
C194 0.049(3) 0.051(4) 0.047(3) 0.007(3) 0.009(3) 0.002(3)
C195 0.076(5) 0.049(5) 0.064(5) -0.007(4) 0.016(4) -0.001(4)
C196 0.053(3) 0.077(5) 0.039(3) -0.005(3) 0.020(3) 0.014(3)
C197 0.050(3) 0.068(5) 0.035(3) -0.004(3) 0.020(3) 0.012(3)
C198 0.048(3) 0.068(5) 0.037(3) 0.006(3) 0.019(3) 0.012(3)
C199 0.058(4) 0.075(5) 0.034(3) 0.019(3) 0.019(3) 0.010(3)
C200 0.061(4) 0.063(5) 0.060(4) 0.019(4) 0.010(3) -0.008(3)
O1 0.127(6) 0.055(5) 0.186(9) 0.007(5) 0.036(6) 0.001(4)
O2 0.102(5) 0.082(5) 0.160(8) -0.023(5) 0.017(5) -0.031(4)
O3 0.093(5) 0.138(8) 0.151(7) 0.032(6) 0.043(5) -0.049(5)
O4 0.072(4) 0.155(8) 0.176(8) 0.050(7) 0.061(5) -0.012(4)
O5 0.080(3) 0.088(4) 0.054(3) 0.022(3) 0.020(2) -0.021(3)
O6 0.090(4) 0.092(4) 0.039(2) 0.017(3) 0.020(2) -0.012(3)
O7 0.140(6) 0.133(6) 0.056(3) 0.056(4) -0.027(4) -0.056(5)
O8 0.106(5) 0.215(10) 0.142(6) 0.133(7) -0.071(5) -0.069(6)
O9 0.122(5) 0.074(5) 0.125(6) 0.037(4) 0.006(5) 0.036(4)
O10 0.162(7) 0.057(4) 0.114(6) 0.016(4) 0.028(5) 0.043(5)
O11 0.060(3) 0.089(4) 0.084(4) -0.022(3) 0.012(3) 0.026(3)
O12 0.058(3) 0.121(5) 0.075(4) -0.016(3) 0.006(3) 0.039(3)
O13 0.056(3) 0.081(4) 0.094(4) 0.027(3) 0.043(3) 0.013(3)
O14 0.049(3) 0.095(5) 0.112(5) 0.022(4) 0.034(3) -0.009(3)
O15 0.068(3) 0.122(5) 0.097(4) 0.061(4) 0.040(3) 0.020(3)
O16 0.073(3) 0.118(5) 0.130(5) 0.087(5) 0.041(3) 0.026(3)
O17 0.100(4) 0.097(5) 0.047(3) 0.031(3) -0.006(3) -0.021(3)
O18 0.088(4) 0.103(5) 0.043(3) 0.026(3) -0.012(3) -0.022(3)
O19 0.148(6) 0.092(5) 0.055(3) -0.010(3) 0.015(4) 0.000(4)
O20 0.117(5) 0.060(4) 0.093(5) -0.009(3) 0.020(4) 0.007(4)

loop_
_atom_type_symbol
_atom_type_description
_atom_type_scat_dispersion_real
_atom_type_scat_dispersion_imag
_atom_type_scat_source
C C 0.0033 0.0016 'International Tables Vol C Tables 4.2.6.8 and 6.1.1.4'
H H 0 0 'International Tables Vol C Tables 4.2.6.8 and 6.1.1.4'
O O 0.0106 0.006 'International Tables Vol C Tables 4.2.6.8 and 6.1.1.4'
Fe Fe 0.3463 0.8444 'International Tables Vol C Tables 4.2.6.8 and 6.1.1.4'

loop_
_geom_angle_atom_site_label_1
_geom_angle_atom_site_label_2
_geom_angle_atom_site_label_3
_geom_angle
_geom_angle_site_symmetry_1
_geom_angle_site_symmetry_3
C98 Fe1 C99 40.1(3) . .
C98 Fe1 C96 67.7(3) . .
C99 Fe1 C96 67.2(3) . .
C98 Fe1 C200 68.3(3) . .
C99 Fe1 C200 40.3(3) . .
C96 Fe1 C200 40.5(3) . .
C98 Fe1 C97 40.7(3) . .
C99 Fe1 C97 67.5(3) . .
C96 Fe1 C97 40.0(3) . .
C200 Fe1 C97 68.2(3) . .
C98 Fe1 C3 168.1(3) . .
C99 Fe1 C3 151.0(3) . .
C96 Fe1 C3 110.0(3) . .
C200 Fe1 C3 118.2(3) . .
C97 Fe1 C3 130.1(3) . .
C98 Fe1 C5 108.3(3) . .
C99 Fe1 C5 129.3(3) . .
C96 Fe1 C5 151.1(3) . .
C200 Fe1 C5 167.1(3) . .
C97 Fe1 C5 118.0(3) . .
C3 Fe1 C5 67.6(2) . .
C98 Fe1 C1 117.8(3) . .
C99 Fe1 C1 109.5(3) . .
C96 Fe1 C1 168.1(3) . .
C200 Fe1 C1 129.6(2) . .
C97 Fe1 C1 150.8(3) . .
C3 Fe1 C1 66.9(2) . .
C5 Fe1 C1 39.8(2) . .
C98 Fe1 C4 129.0(3) . .
C99 Fe1 C4 167.1(3) . .
C96 Fe1 C4 118.4(3) . .
C200 Fe1 C4 151.2(3) . .
C97 Fe1 C4 108.5(3) . .
C3 Fe1 C4 40.8(2) . .
C5 Fe1 C4 40.4(2) . .
C1 Fe1 C4 67.5(2) . .
C98 Fe1 C2 150.7(3) . .
C99 Fe1 C2 118.6(3) . .
C96 Fe1 C2 130.1(3) . .
C200 Fe1 C2 108.8(3) . .
C97 Fe1 C2 167.5(3) . .
C3 Fe1 C2 39.6(2) . .
C5 Fe1 C2 67.6(2) . .
C1 Fe1 C2 40.3(2) . .
C4 Fe1 C2 67.9(2) . .
C100 Fe2 C198 67.2(3) . .
C100 Fe2 C197 67.7(2) . .
C198 Fe2 C197 40.0(3) . .
C100 Fe2 C104 109.5(2) . .
C198 Fe2 C104 151.3(3) . .
C197 Fe2 C104 167.7(3) . .
C100 Fe2 C103 130.1(2) . .
C198 Fe2 C103 118.5(3) . .
C197 Fe2 C103 150.6(2) . .
C104 Fe2 C103 40.3(2) . .
C100 Fe2 C101 150.5(3) . .
C198 Fe2 C101 130.2(2) . .
C197 Fe2 C101 109.0(2) . .
C104 Fe2 C101 67.14(19) . .
C103 Fe2 C101 67.6(2) . .
C100 Fe2 C196 40.6(3) . .
C198 Fe2 C196 68.0(3) . .
C197 Fe2 C196 40.8(3) . .
C104 Fe2 C196 129.3(3) . .
C103 Fe2 C196 167.8(2) . .
C101 Fe2 C196 117.1(3) . .
C100 Fe2 C199 39.9(3) . .
C198 Fe2 C199 40.4(2) . .
C197 Fe2 C199 67.9(3) . .
C104 Fe2 C199 118.3(2) . .
C103 Fe2 C199 109.3(3) . .
C101 Fe2 C199 168.4(3) . .
C196 Fe2 C199 68.4(3) . .
C100 Fe2 C102 168.2(3) . .
C198 Fe2 C102 109.8(2) . .
C197 Fe2 C102 117.9(2) . .
C104 Fe2 C102 67.27(19) . .
C103 Fe2 C102 40.2(2) . .
C101 Fe2 C102 40.1(2) . .
C196 Fe2 C102 150.2(2) . .
C199 Fe2 C102 130.4(3) . .
C100 Fe2 C105 117.8(3) . .
C198 Fe2 C105 168.0(2) . .
C197 Fe2 C105 129.8(3) . .
C104 Fe2 C105 39.7(2) . .
C103 Fe2 C105 67.6(2) . .
C101 Fe2 C105 40.4(2) . .
C196 Fe2 C105 108.0(3) . .
C199 Fe2 C105 150.1(2) . .
C102 Fe2 C105 67.6(2) . .
C5 C1 C2 108.7(5) . .
C5 C1 C6 124.1(5) . .
C2 C1 C6 124.3(5) . .
C5 C1 Fe1 69.9(3) . .
C2 C1 Fe1 69.9(3) . .
C6 C1 Fe1 141.5(4) . .
C3 C2 C1 107.4(4) . .
C3 C2 C7 124.3(5) . .
C1 C2 C7 124.1(5) . .
C3 C2 Fe1 69.7(3) . .
C1 C2 Fe1 69.8(3) . .
C7 C2 Fe1 143.9(4) . .
C2 C3 C4 109.3(5) . .
C2 C3 C8 125.0(5) . .
C4 C3 C8 121.9(5) . .
C2 C3 Fe1 70.7(3) . .
C4 C3 Fe1 70.0(4) . .
C8 C3 Fe1 143.1(4) . .
C5 C4 C3 106.3(4) . .
C5 C4 C9 124.2(5) . .
C3 C4 C9 124.9(5) . .
C5 C4 Fe1 69.6(3) . .
C3 C4 Fe1 69.2(3) . .
C9 C4 Fe1 144.8(4) . .
C1 C5 C4 108.3(5) . .
C1 C5 C10 124.8(5) . .
C4 C5 C10 122.9(5) . .
C1 C5 Fe1 70.3(3) . .
C4 C5 Fe1 70.0(3) . .
C10 C5 Fe1 143.5(4) . .
C1 C6 C61 118.9(5) . .
C1 C6 C20 105.4(5) . .
C61 C6 C20 111.4(5) . .
C1 C6 C11 105.7(5) . .
C61 C6 C11 114.1(5) . .
C20 C6 C11 99.2(5) . .
C2 C7 C13 106.8(4) . .
C2 C7 C68 117.2(5) . .
C13 C7 C68 113.6(5) . .
C2 C7 C12 105.8(4) . .
C13 C7 C12 100.4(5) . .
C68 C7 C12 111.5(4) . .
C75 C8 C3 114.7(5) . .
C75 C8 C15 116.1(4) . .
C3 C8 C15 106.9(4) . .
C75 C8 C14 113.4(4) . .
C3 C8 C14 104.9(4) . .
C15 C8 C14 99.0(4) . .
C4 C9 C17 106.5(4) . .
C4 C9 C16 106.5(4) . .
C17 C9 C16 100.3(5) . .
C4 C9 C82 119.0(5) . .
C17 C9 C82 113.9(4) . .
C16 C9 C82 108.8(5) . .
C5 C10 C18 107.8(5) . .
C5 C10 C19 106.5(4) . .
C18 C10 C19 101.3(5) . .
C5 C10 C89 115.1(5) . .
C18 C10 C89 112.0(4) . .
C19 C10 C89 113.2(5) . .
C12 C11 C22 121.0(6) . .
C12 C11 C6 122.8(5) . .
C22 C11 C6 109.4(5) . .
C11 C12 C23 119.4(5) . .
C11 C12 C7 126.3(5) . .
C23 C12 C7 108.7(5) . .
C14 C13 C24 118.4(6) . .
C14 C13 C7 124.7(5) . .
C24 C13 C7 110.3(5) . .
C13 C14 C25 120.6(5) . .
C13 C14 C8 123.8(5) . .
C25 C14 C8 109.4(5) . .
C16 C15 C26 118.6(5) . .
C16 C15 C8 124.1(5) . .
C26 C15 C8 110.4(5) . .
C15 C16 C27 119.9(5) . .
C15 C16 C9 124.8(5) . .
C27 C16 C9 110.0(5) . .
C18 C17 C28 119.3(5) . .
C18 C17 C9 124.4(5) . .
C28 C17 C9 110.0(5) . .
C17 C18 C29 118.4(6) . .
C17 C18 C10 124.4(5) . .
C29 C18 C10 110.7(5) . .
C20 C19 C30 118.7(5) . .
C20 C19 C10 124.9(5) . .
C30 C19 C10 108.9(5) . .
C19 C20 C21 119.6(6) . .
C19 C20 C6 124.2(5) . .
C21 C20 C6 110.3(5) . .
C31 C21 C20 122.2(5) . .
C31 C21 C22 120.2(6) . .
C20 C21 C22 108.1(5) . .
C32 C22 C11 120.7(6) . .
C32 C22 C21 119.6(6) . .
C11 C22 C21 110.0(5) . .
C33 C23 C24 120.1(6) . .
C33 C23 C12 119.8(6) . .
C24 C23 C12 109.0(5) . .
C34 C24 C13 121.4(5) . .
C34 C24 C23 120.6(6) . .
C13 C24 C23 108.3(6) . .
C35 C25 C14 120.6(5) . .
C35 C25 C26 119.4(6) . .
C14 C25 C26 109.9(5) . .
C36 C26 C15 121.5(5) . .
C36 C26 C25 120.7(5) . .
C15 C26 C25 108.2(5) . .
C37 C27 C16 122.0(5) . .
C37 C27 C28 119.2(5) . .
C16 C27 C28 108.7(5) . .
C38 C28 C17 121.3(6) . .
C38 C28 C27 121.3(6) . .
C17 C28 C27 107.8(5) . .
C39 C29 C18 121.7(5) . .
C39 C29 C30 119.8(5) . .
C18 C29 C30 108.0(5) . .
C40 C30 C29 120.5(6) . .
C40 C30 C19 121.4(5) . .
C29 C30 C19 108.7(5) . .
C21 C31 C40 118.2(5) . .
C21 C31 C41 120.2(5) . .
C40 C31 C41 108.3(5) . .
C22 C32 C33 119.2(5) . .
C22 C32 C42 120.4(5) . .
C33 C32 C42 108.4(6) . .
C23 C33 C32 119.7(6) . .
C23 C33 C43 119.0(6) . .
C32 C33 C43 108.5(6) . .
C24 C34 C35 119.6(5) . .
C24 C34 C44 119.4(6) . .
C35 C34 C44 108.1(6) . .
C25 C35 C34 119.3(6) . .
C25 C35 C45 119.8(5) . .
C34 C35 C45 109.3(5) . .
C26 C36 C37 119.6(6) . .
C26 C36 C46 119.6(5) . .
C37 C36 C46 107.7(5) . .
C27 C37 C36 118.2(5) . .
C27 C37 C47 120.7(6) . .
C36 C37 C47 108.4(5) . .
C28 C38 C39 120.2(6) . .
C28 C38 C48 119.5(6) . .
C39 C38 C48 107.7(5) . .
C29 C39 C38 119.0(5) . .
C29 C39 C49 119.8(5) . .
C38 C39 C49 109.5(6) . .
C30 C40 C31 119.6(6) . .
C30 C40 C50 119.4(5) . .
C31 C40 C50 107.9(5) . .
C42 C41 C51 120.1(6) . .
C42 C41 C31 119.8(6) . .
C51 C41 C31 108.0(5) . .
C41 C42 C32 119.7(6) . .
C41 C42 C52 119.1(6) . .
C32 C42 C52 108.6(5) . .
C44 C43 C33 121.2(6) . .
C44 C43 C52 118.8(6) . .
C33 C43 C52 108.4(6) . .
C43 C44 C53 120.0(6) . .
C43 C44 C34 119.8(7) . .
C53 C44 C34 107.2(6) . .
C46 C45 C53 120.8(6) . .
C46 C45 C35 120.5(5) . .
C53 C45 C35 107.3(6) . .
C45 C46 C54 119.7(6) . .
C45 C46 C36 120.0(6) . .
C54 C46 C36 108.3(5) . .
C48 C47 C54 120.4(6) . .
C48 C47 C37 120.0(6) . .
C54 C47 C37 107.7(5) . .
C47 C48 C55 120.6(5) . .
C47 C48 C38 119.3(5) . .
C55 C48 C38 106.9(5) . .
C50 C49 C55 120.6(5) . .
C50 C49 C39 119.8(6) . .
C55 C49 C39 107.3(5) . .
C49 C50 C40 120.6(5) . .
C49 C50 C51 119.2(6) . .
C40 C50 C51 108.2(5) . .
C56 C51 C41 120.2(6) . .
C56 C51 C50 120.5(6) . .
C41 C51 C50 107.6(6) . .
C57 C52 C42 120.7(6) . .
C57 C52 C43 120.9(6) . .
C42 C52 C43 106.0(6) . .
C58 C53 C45 119.0(6) . .
C58 C53 C44 121.1(6) . .
C45 C53 C44 108.1(6) . .
C59 C54 C46 120.3(5) . .
C59 C54 C47 119.1(6) . .
C46 C54 C47 107.9(5) . .
C60 C55 C49 120.5(6) . .
C60 C55 C48 119.1(6) . .
C49 C55 C48 108.7(5) . .
C51 C56 C60 120.7(6) . .
C51 C56 C57 119.2(6) . .
C60 C56 C57 107.7(6) . .
C52 C57 C56 120.6(7) . .
C52 C57 C58 120.9(6) . .
C56 C57 C58 106.8(6) . .
C53 C58 C59 120.9(6) . .
C53 C58 C57 118.2(7) . .
C59 C58 C57 108.5(6) . .
C54 C59 C58 119.3(6) . .
C54 C59 C60 121.0(6) . .
C58 C59 C60 108.1(6) . .
C55 C60 C59 119.8(6) . .
C55 C60 C56 118.4(6) . .
C59 C60 C56 108.8(6) . .
C62 C61 C66 119.9(7) . .
C62 C61 C6 119.6(5) . .
C66 C61 C6 120.4(6) . .
C61 C62 C63 121.2(7) . .
C61 C62 H62 119.4 . .
C63 C62 H62 119.4 . .
C64 C63 C62 118.8(8) . .
C64 C63 H63 120.6 . .
C62 C63 H63 120.6 . .
C65 C64 C63 121.0(8) . .
C65 C64 C67 122.7(9) . .
C63 C64 C67 116.3(9) . .
C64 C65 C66 121.3(7) . .
C64 C65 H65 119.3 . .
C66 C65 H65 119.3 . .
C61 C66 C65 117.7(8) . .
C61 C66 H66 121.1 . .
C65 C66 H66 121.1 . .
O1 C67 O2 128.8(10) . .
O1 C67 C64 121.9(10) . .
O2 C67 C64 109.3(11) . .
C69 C68 C73 119.0(6) . .
C69 C68 C7 119.5(6) . .
C73 C68 C7 121.3(6) . .
C68 C69 C70 121.0(7) . .
C68 C69 H69 119.5 . .
C70 C69 H69 119.5 . .
C71 C70 C69 119.8(8) . .
C71 C70 H70 120.1 . .
C69 C70 H70 120.1 . .
C70 C71 C72 119.5(6) . .
C70 C71 C74 122.5(8) . .
C72 C71 C74 118.0(8) . .
C73 C72 C71 120.3(7) . .
C73 C72 H72 119.8 . .
C71 C72 H72 119.8 . .
C68 C73 C72 120.2(7) . .
C68 C73 H73 119.9 . .
C72 C73 H73 119.9 . .
O4 C74 O3 123.8(9) . .
O4 C74 C71 123.3(11) . .
O3 C74 C71 112.9(9) . .
C76 C75 C80 119.2(5) . .
C76 C75 C8 120.5(5) . .
C80 C75 C8 120.3(5) . .
C77 C76 C75 121.1(6) . .
C77 C76 H76 119.5 . .
C75 C76 H76 119.5 . .
C76 C77 C78 120.7(6) . .
C76 C77 H77 119.7 . .
C78 C77 H77 119.7 . .
C79 C78 C77 118.7(5) . .
C79 C78 C81 119.2(6) . .
C77 C78 C81 122.1(6) . .
C78 C79 C80 121.8(5) . .
C78 C79 H79 119.1 . .
C80 C79 H79 119.1 . .
C75 C80 C79 118.4(6) . .
C75 C80 H80 120.8 . .
C79 C80 H80 120.8 . .
O6 C81 O5 123.7(6) . .
O6 C81 C78 122.8(6) . .
O5 C81 C78 113.4(6) . .
C87 C82 C83 118.5(5) . .
C87 C82 C9 122.0(5) . .
C83 C82 C9 119.3(5) . .
C82 C83 C84 120.9(6) . .
C82 C83 H83 119.6 . .
C84 C83 H83 119.6 . .
C85 C84 C83 119.5(6) . .
C85 C84 H84 120.2 . .
C83 C84 H84 120.2 . .
C86 C85 C84 118.9(5) . .
C86 C85 C88 123.7(7) . .
C84 C85 C88 117.4(7) . .
C85 C86 C87 121.3(6) . .
C85 C86 H86 119.4 . .
C87 C86 H86 119.4 . .
C82 C87 C86 120.7(6) . .
C82 C87 H87 119.6 . .
C86 C87 H87 119.6 . .
O7 C88 O8 123.8(7) . .
O7 C88 C85 120.1(8) . .
O8 C88 C85 116.0(9) . .
C94 C89 C90 120.3(6) . .
C94 C89 C10 122.2(5) . .
C90 C89 C10 117.5(5) . .
C91 C90 C89 118.2(7) . .
C91 C90 H90 120.9 . .
C89 C90 H90 120.9 . .
C92 C91 C90 122.5(7) . .
C92 C91 H91 118.8 . .
C90 C91 H91 118.8 . .
C91 C92 C93 118.9(7) . .
C91 C92 C95 122.1(8) . .
C93 C92 C95 119.0(8) . .
C92 C93 C94 119.5(7) . .
C92 C93 H93 120.2 . .
C94 C93 H93 120.2 . .
C89 C94 C93 120.5(6) . .
C89 C94 H94 119.8 . .
C93 C94 H94 119.8 . .
O10 C95 O9 123.7(8) . .
O10 C95 C92 119.9(9) . .
O9 C95 C92 116.4(10) . .
C97 C96 C200 109.4(7) . .
C97 C96 Fe1 70.5(4) . .
C200 C96 Fe1 69.9(4) . .
C97 C96 H96 125.3 . .
C200 C96 H96 125.3 . .
Fe1 C96 H96 125.9 . .
C96 C97 C98 107.1(7) . .
C96 C97 Fe1 69.5(4) . .
C98 C97 Fe1 68.8(4) . .
C96 C97 H97 126.4 . .
C98 C97 H97 126.4 . .
Fe1 C97 H97 126.8 . .
C99 C98 C97 107.6(7) . .
C99 C98 Fe1 70.1(4) . .
C97 C98 Fe1 70.5(4) . .
C99 C98 H98 126.2 . .
C97 C98 H98 126.2 . .
Fe1 C98 H98 124.8 . .
C98 C99 C200 109.5(7) . .
C98 C99 Fe1 69.7(5) . .
C200 C99 Fe1 70.2(5) . .
C98 C99 H99 125.2 . .
C200 C99 H99 125.2 . .
Fe1 C99 H99 126.5 . .
C199 C100 C196 110.2(6) . .
C199 C100 Fe2 71.0(4) . .
C196 C100 Fe2 70.4(3) . .
C199 C100 H100 124.9 . .
C196 C100 H100 124.9 . .
Fe2 C100 H100 125.3 . .
C102 C101 C105 108.7(5) . .
C102 C101 C106 123.8(5) . .
C105 C101 C106 123.3(5) . .
C102 C101 Fe2 70.3(3) . .
C105 C101 Fe2 70.8(3) . .
C106 C101 Fe2 143.5(4) . .
C101 C102 C103 107.8(5) . .
C101 C102 C107 124.3(5) . .
C103 C102 C107 124.0(5) . .
C101 C102 Fe2 69.6(3) . .
C103 C102 Fe2 69.5(3) . .
C107 C102 Fe2 143.9(4) . .
C104 C103 C102 107.5(5) . .
C104 C103 C108 123.5(4) . .
C102 C103 C108 124.2(5) . .
C104 C103 Fe2 69.9(3) . .
C102 C103 Fe2 70.3(3) . .
C108 C103 Fe2 144.9(4) . .
C105 C104 C103 109.4(4) . .
C105 C104 C109 123.2(5) . .
C103 C104 C109 123.8(5) . .
C105 C104 Fe2 71.1(3) . .
C103 C104 Fe2 69.9(3) . .
C109 C104 Fe2 142.4(3) . .
C104 C105 C101 106.6(5) . .
C104 C105 C110 125.4(5) . .
C101 C105 C110 125.1(5) . .
C104 C105 Fe2 69.1(3) . .
C101 C105 Fe2 68.8(3) . .
C110 C105 Fe2 141.8(4) . .
C101 C106 C161 114.9(4) . .
C101 C106 C111 106.5(5) . .
C161 C106 C111 115.7(4) . .
C101 C106 C120 106.0(4) . .
C161 C106 C120 111.5(5) . .
C111 C106 C120 100.8(4) . .
C102 C107 C168 118.4(4) . .
C102 C107 C113 105.6(4) . .
C168 C107 C113 114.2(5) . .
C102 C107 C112 105.8(5) . .
C168 C107 C112 110.9(4) . .
C113 C107 C112 100.1(4) . .
C103 C108 C115 107.0(5) . .
C103 C108 C175 116.6(4) . .
C115 C108 C175 114.0(4) . .
C103 C108 C114 106.4(4) . .
C115 C108 C114 100.6(4) . .
C175 C108 C114 110.9(5) . .
C182 C109 C116 113.0(5) . .
C182 C109 C117 116.5(5) . .
C116 C109 C117 101.0(4) . .
C182 C109 C104 114.9(4) . .
C116 C109 C104 105.2(4) . .
C117 C109 C104 104.8(4) . .
C105 C110 C189 117.4(4) . .
C105 C110 C118 105.6(5) . .
C189 C110 C118 111.0(4) . .
C105 C110 C119 106.3(4) . .
C189 C110 C119 115.3(5) . .
C118 C110 C119 99.4(4) . .
C112 C111 C122 118.2(5) . .
C112 C111 C106 125.0(5) . .
C122 C111 C106 110.2(5) . .
C111 C112 C123 120.2(5) . .
C111 C112 C107 124.2(5) . .
C123 C112 C107 109.8(5) . .
C114 C113 C124 119.8(5) . .
C114 C113 C107 125.2(5) . .
C124 C113 C107 109.2(5) . .
C113 C114 C125 119.4(5) . .
C113 C114 C108 124.6(5) . .
C125 C114 C108 109.9(4) . .
C116 C115 C126 119.5(5) . .
C116 C115 C108 125.0(5) . .
C126 C115 C108 109.6(5) . .
C115 C116 C127 119.3(5) . .
C115 C116 C109 125.3(5) . .
C127 C116 C109 109.4(5) . .
C118 C117 C128 119.7(5) . .
C118 C117 C109 125.4(5) . .
C128 C117 C109 108.9(5) . .
C117 C118 C129 120.0(5) . .
C117 C118 C110 124.4(5) . .
C129 C118 C110 109.5(5) . .
C120 C119 C130 119.9(5) . .
C120 C119 C110 123.5(5) . .
C130 C119 C110 109.8(4) . .
C119 C120 C121 119.5(5) . .
C119 C120 C106 125.3(5) . .
C121 C120 C106 108.9(5) . .
C131 C121 C120 121.2(5) . .
C131 C121 C122 119.9(6) . .
C120 C121 C122 108.3(5) . .
C132 C122 C111 122.7(6) . .
C132 C122 C121 118.7(5) . .
C111 C122 C121 108.8(5) . .
C133 C123 C112 121.6(6) . .
C133 C123 C124 119.9(5) . .
C112 C123 C124 109.2(5) . .
C134 C124 C113 120.7(5) . .
C134 C124 C123 119.6(6) . .
C113 C124 C123 108.0(5) . .
C135 C125 C114 121.6(5) . .
C135 C125 C126 119.8(5) . .
C114 C125 C126 108.3(5) . .
C136 C126 C125 120.1(5) . .
C136 C126 C115 120.5(6) . .
C125 C126 C115 108.5(5) . .
C137 C127 C128 120.0(5) . .
C137 C127 C116 121.8(6) . .
C128 C127 C116 107.8(5) . .
C138 C128 C117 120.5(6) . .
C138 C128 C127 120.0(5) . .
C117 C128 C127 109.2(5) . .
C139 C129 C130 121.2(5) . .
C139 C129 C118 120.2(6) . .
C130 C129 C118 108.8(5) . .
C140 C130 C119 120.7(5) . .
C140 C130 C129 119.5(5) . .
C119 C130 C129 109.5(5) . .
C121 C131 C140 119.2(5) . .
C121 C131 C141 120.5(6) . .
C140 C131 C141 108.4(5) . .
C122 C132 C133 118.6(5) . .
C122 C132 C142 120.5(6) . .
C133 C132 C142 108.6(6) . .
C123 C133 C132 118.6(6) . .
C123 C133 C143 120.2(6) . .
C132 C133 C143 108.2(6) . .
C124 C134 C135 118.9(5) . .
C124 C134 C144 119.6(6) . .
C135 C134 C144 109.2(5) . .
C125 C135 C134 119.6(5) . .
C125 C135 C145 120.8(5) . .
C134 C135 C145 107.7(6) . .
C126 C136 C137 119.7(5) . .
C126 C136 C146 118.9(5) . .
C137 C136 C146 110.0(6) . .
C127 C137 C136 119.2(5) . .
C127 C137 C147 121.0(6) . .
C136 C137 C147 107.2(5) . .
C128 C138 C139 119.7(5) . .
C128 C138 C148 119.7(6) . .
C139 C138 C148 107.7(5) . .
C129 C139 C138 119.6(5) . .
C129 C139 C149 119.1(5) . .
C138 C139 C149 108.6(6) . .
C130 C140 C131 119.3(5) . .
C130 C140 C150 120.3(5) . .
C131 C140 C150 108.3(6) . .
C142 C141 C131 120.0(6) . .
C142 C141 C151 119.9(7) . .
C131 C141 C151 107.3(5) . .
C141 C142 C132 120.4(6) . .
C141 C142 C152 120.7(6) . .
C132 C142 C152 107.2(6) . .
C144 C143 C152 120.1(6) . .
C144 C143 C133 119.3(6) . .
C152 C143 C133 107.7(7) . .
C143 C144 C134 121.3(5) . .
C143 C144 C153 120.0(6) . .
C134 C144 C153 107.1(5) . .
C146 C145 C153 120.4(6) . .
C146 C145 C135 118.5(5) . .
C153 C145 C135 108.1(5) . .
C145 C146 C136 122.0(5) . .
C145 C146 C154 119.5(6) . .
C136 C146 C154 106.8(5) . .
C148 C147 C154 119.2(6) . .
C148 C147 C137 119.7(6) . .
C154 C147 C137 108.6(6) . .
C147 C148 C155 120.7(6) . .
C147 C148 C138 119.6(6) . .
C155 C148 C138 107.7(6) . .
C150 C149 C155 120.0(6) . .
C150 C149 C139 120.8(6) . .
C155 C149 C139 108.2(6) . .
C149 C150 C151 120.6(6) . .
C149 C150 C140 119.1(5) . .
C151 C150 C140 107.3(5) . .
C156 C151 C150 120.1(6) . .
C156 C151 C141 119.6(7) . .
C150 C151 C141 108.6(6) . .
C157 C152 C143 119.8(7) . .
C157 C152 C142 120.3(7) . .
C143 C152 C142 108.3(6) . .
C158 C153 C145 121.0(6) . .
C158 C153 C144 118.8(6) . .
C145 C153 C144 107.8(6) . .
C159 C154 C147 120.8(7) . .
C159 C154 C146 120.2(6) . .
C147 C154 C146 107.3(6) . .
C160 C155 C149 120.2(6) . .
C160 C155 C148 119.2(7) . .
C149 C155 C148 107.8(5) . .
C151 C156 C157 121.0(6) . .
C151 C156 C160 119.5(6) . .
C157 C156 C160 107.1(7) . .
C152 C157 C158 119.9(7) . .
C152 C157 C156 118.4(7) . .
C158 C157 C156 109.6(6) . .
C153 C158 C157 121.4(6) . .
C153 C158 C159 119.0(6) . .
C157 C158 C159 107.6(7) . .
C154 C159 C160 120.0(6) . .
C154 C159 C158 120.0(7) . .
C160 C159 C158 107.7(6) . .
C155 C160 C159 120.1(6) . .
C155 C160 C156 119.6(7) . .
C159 C160 C156 108.0(6) . .
C162 C161 C166 118.6(5) . .
C162 C161 C106 121.9(5) . .
C166 C161 C106 119.5(5) . .
C161 C162 C163 120.9(6) . .
C161 C162 H162 119.6 . .
C163 C162 H162 119.6 . .
C164 C163 C162 120.8(6) . .
C164 C163 H163 119.6 . .
C162 C163 H163 119.6 . .
C163 C164 C165 118.8(5) . .
C163 C164 C167 122.0(6) . .
C165 C164 C167 119.1(6) . .
C166 C165 C164 119.2(6) . .
C166 C165 H165 120.4 . .
C164 C165 H165 120.4 . .
C161 C166 C165 121.7(6) . .
C161 C166 H166 119.2 . .
C165 C166 H166 119.2 . .
O12 C167 O11 123.5(6) . .
O12 C167 C164 116.5(6) . .
O11 C167 C164 119.9(6) . .
C169 C168 C173 119.2(5) . .
C169 C168 C107 118.9(5) . .
C173 C168 C107 121.6(5) . .
C170 C169 C168 121.3(6) . .
C170 C169 H169 119.4 . .
C168 C169 H169 119.4 . .
C169 C170 C171 119.8(6) . .
C169 C170 H170 120.1 . .
C171 C170 H170 120.1 . .
C172 C171 C170 119.2(5) . .
C172 C171 C174 120.1(6) . .
C170 C171 C174 120.7(6) . .
C171 C172 C173 121.4(6) . .
C171 C172 H172 119.3 . .
C173 C172 H172 119.3 . .
C172 C173 C168 119.1(6) . .
C172 C173 H173 120.4 . .
C168 C173 H173 120.4 . .
O14 C174 O13 123.5(6) . .
O14 C174 C171 122.3(7) . .
O13 C174 C171 114.1(7) . .
C176 C175 C180 118.7(5) . .
C176 C175 C108 120.8(5) . .
C180 C175 C108 120.5(5) . .
C175 C176 C177 121.2(5) . .
C175 C176 H176 119.4 . .
C177 C176 H176 119.4 . .
C178 C177 C176 119.9(5) . .
C178 C177 H177 120 . .
C176 C177 H177 120 . .
C177 C178 C179 119.2(6) . .
C177 C178 C181 120.5(6) . .
C179 C178 C181 120.1(6) . .
C180 C179 C178 120.4(6) . .
C180 C179 H179 119.8 . .
C178 C179 H179 119.8 . .
C179 C180 C175 120.6(5) . .
C179 C180 H180 119.7 . .
C175 C180 H180 119.7 . .
O15 C181 O16 123.6(7) . .
O15 C181 C178 122.2(6) . .
O16 C181 C178 114.2(6) . .
C183 C182 C187 119.2(5) . .
C183 C182 C109 119.1(5) . .
C187 C182 C109 121.7(5) . .
C182 C183 C184 120.7(6) . .
C182 C183 H183 119.7 . .
C184 C183 H183 119.7 . .
C183 C184 C185 119.9(6) . .
C183 C184 H184 120 . .
C185 C184 H184 120 . .
C186 C185 C184 119.7(5) . .
C186 C185 C188 121.6(6) . .
C184 C185 C188 118.8(6) . .
C185 C186 C187 120.7(6) . .
C185 C186 H186 119.7 . .
C187 C186 H186 119.7 . .
C186 C187 C182 119.8(6) . .
C186 C187 H187 120.1 . .
C182 C187 H187 120.1 . .
O17 C188 O18 122.9(6) . .
O17 C188 C185 119.6(7) . .
O18 C188 C185 117.5(7) . .
C190 C189 C194 118.2(6) . .
C190 C189 C110 119.3(6) . .
C194 C189 C110 122.4(5) . .
C189 C190 C191 122.0(7) . .
C189 C190 H190 119 . .
C191 C190 H190 119 . .
C190 C191 C192 120.2(6) . .
C190 C191 H191 119.9 . .
C192 C191 H191 119.9 . .
C191 C192 C193 119.0(6) . .
C191 C192 C195 120.5(7) . .
C193 C192 C195 120.4(7) . .
C194 C193 C192 119.9(7) . .
C194 C193 H193 120.1 . .
C192 C193 H193 120.1 . .
C193 C194 C189 120.4(6) . .
C193 C194 H194 119.8 . .
C189 C194 H194 119.8 . .
O20 C195 O19 121.5(8) . .
O20 C195 C192 124.5(8) . .
O19 C195 C192 114.0(7) . .
C100 C196 C197 105.8(7) . .
C100 C196 Fe2 68.9(4) . .
C197 C196 Fe2 69.5(4) . .
C100 C196 H196 127.1 . .
C197 C196 H196 127.1 . .
Fe2 C196 H196 126.1 . .
C198 C197 C196 108.3(6) . .
C198 C197 Fe2 69.9(3) . .
C196 C197 Fe2 69.7(3) . .
C198 C197 H197 125.8 . .
C196 C197 H197 125.8 . .
Fe2 C197 H197 126.1 . .
C197 C198 C199 109.0(6) . .
C197 C198 Fe2 70.1(4) . .
C199 C198 Fe2 70.2(3) . .
C197 C198 H198 125.5 . .
C199 C198 H198 125.5 . .
Fe2 C198 H198 125.8 . .
C100 C199 C198 106.6(6) . .
C100 C199 Fe2 69.1(3) . .
C198 C199 Fe2 69.4(3) . .
C100 C199 H199 126.7 . .
C198 C199 H199 126.7 . .
Fe2 C199 H199 126.4 . .
C99 C200 C96 106.3(7) . .
C99 C200 Fe1 69.6(4) . .
C96 C200 Fe1 69.6(4) . .
C99 C200 H200 126.8 . .
C96 C200 H200 126.8 . .
Fe1 C200 H200 125.6 . .
C202 C201 O101 106.8(9) . .
C202 C201 H20A 110.4 . .
O101 C201 H20A 110.4 . .
C202 C201 H20B 110.4 . .
O101 C201 H20B 110.4 . .
H20A C201 H20B 108.6 . .
C201 C202 C203 107.3(9) . .
C201 C202 H20C 110.2 . .
C203 C202 H20C 110.2 . .
C201 C202 H20D 110.2 . .
C203 C202 H20D 110.2 . .
H20C C202 H20D 108.5 . .
C204 C203 C202 103.0(9) . .
C204 C203 H20E 111.2 . .
C202 C203 H20E 111.2 . .
C204 C203 H20F 111.2 . .
C202 C203 H20F 111.2 . .
H20E C203 H20F 109.1 . .
C203 C204 O101 107.4(8) . .
C203 C204 H20G 110.2 . .
O101 C204 H20G 110.2 . .
C203 C204 H20H 110.2 . .
O101 C204 H20H 110.2 . .
H20G C204 H20H 108.5 . .
C206 C205 O102 101.5(15) . .
C206 C205 H20I 111.5 . .
O102 C205 H20I 111.5 . .
C206 C205 H20J 111.5 . .
O102 C205 H20J 111.5 . .
H20I C205 H20J 109.3 . .
C207 C206 C205 114(2) . .
C207 C206 H20K 108.8 . .
C205 C206 H20K 108.8 . .
C207 C206 H20L 108.8 . .
C205 C206 H20L 108.8 . .
H20K C206 H20L 107.7 . .
C206 C207 C208 106.4(18) . .
C206 C207 H20M 110.5 . .
C208 C207 H20M 110.5 . .
C206 C207 H20N 110.5 . .
C208 C207 H20N 110.5 . .
H20M C207 H20N 108.6 . .
O102 C208 C207 104.8(13) . .
O102 C208 H20O 110.8 . .
C207 C208 H20O 110.8 . .
O102 C208 H20P 110.8 . .
C207 C208 H20P 110.8 . .
H20O C208 H20P 108.9 . .
O103 C209 C210 103.2(12) . .
O103 C209 H20Q 111.1 . .
C210 C209 H20Q 111.1 . .
O103 C209 H20R 111.1 . .
C210 C209 H20R 111.1 . .
H20Q C209 H20R 109.1 . .
C209 C210 C211 100.8(14) . .
C209 C210 H21A 111.6 . .
C211 C210 H21A 111.6 . .
C209 C210 H21B 111.6 . .
C211 C210 H21B 111.6 . .
H21A C210 H21B 109.4 . .
C212 C211 C210 101.4(14) . .
C212 C211 H21C 111.5 . .
C210 C211 H21C 111.5 . .
C212 C211 H21D 111.5 . .
C210 C211 H21D 111.5 . .
H21C C211 H21D 109.3 . .
O103 C212 C211 107.4(12) . .
O103 C212 H21E 110.2 . .
C211 C212 H21E 110.2 . .
O103 C212 H21F 110.2 . .
C211 C212 H21F 110.2 . .
H21E C212 H21F 108.5 . .
O104 C213 C214 95.2(17) . .
O104 C213 H21G 112.7 . .
C214 C213 H21G 112.7 . .
O104 C213 H21H 112.7 . .
C214 C213 H21H 112.7 . .
H21G C213 H21H 110.2 . .
C215 C214 C213 85(2) . .
C215 C214 H21I 114.5 . .
C213 C214 H21I 114.5 . .
C215 C214 H21J 114.5 . .
C213 C214 H21J 114.5 . .
H21I C214 H21J 111.6 . .
C214 C215 C216 86(2) . .
C214 C215 H21K 114.3 . .
C216 C215 H21K 114.3 . .
C214 C215 H21L 114.3 . .
C216 C215 H21L 114.3 . .
H21K C215 H21L 111.4 . .
O104 C216 C215 87.7(19) . .
O104 C216 H21M 114 . .
C215 C216 H21M 114 . .
O104 C216 H21N 114 . .
C215 C216 H21N 114 . .
H21M C216 H21N 111.2 . .
O105 C217 C218 111.9(13) . .
O105 C217 H21O 109.2 . .
C218 C217 H21O 109.2 . .
O105 C217 H21P 109.2 . .
C218 C217 H21P 109.2 . .
H21O C217 H21P 107.9 . .
C217 C218 C219 92.8(13) . .
C217 C218 H21Q 113.1 . .
C219 C218 H21Q 113.1 . .
C217 C218 H21R 113.1 . .
C219 C218 H21R 113.1 . .
H21Q C218 H21R 110.5 . .
C220 C219 C218 109.8(14) . .
C220 C219 H21S 109.7 . .
C218 C219 H21S 109.7 . .
C220 C219 H21T 109.7 . .
C218 C219 H21T 109.7 . .
H21S C219 H21T 108.2 . .
C219 C220 O105 101.5(16) . .
C219 C220 H22A 111.5 . .
O105 C220 H22A 111.5 . .
C219 C220 H22B 111.5 . .
O105 C220 H22B 111.5 . .
H22A C220 H22B 109.3 . .
C222 C221 O106 126(2) . .
C222 C221 O106 47.8(18) . 2_765
O106 C221 O106 89.1(11) . 2_765
C221 C222 O106 100(2) . 2_765
O107 C223 C224 105.3(13) . .
O107 C223 H22C 110.7 . .
C224 C223 H22C 110.7 . .
O107 C223 H22D 110.7 . .
C224 C223 H22D 110.7 . .
H22C C223 H22D 108.8 . .
C225 C224 C223 102.3(15) . .
C225 C224 H22E 111.3 . .
C223 C224 H22E 111.3 . .
C225 C224 H22F 111.3 . .
C223 C224 H22F 111.3 . .
H22E C224 H22F 109.2 . .
C224 C225 C226 98.8(13) . .
C224 C225 H22G 112 . .
C226 C225 H22G 112 . .
C224 C225 H22H 112 . .
C226 C225 H22H 112 . .
H22G C225 H22H 109.7 . .
O107 C226 C225 103.1(11) . .
O107 C226 H22I 111.1 . .
C225 C226 H22I 111.1 . .
O107 C226 H22J 111.1 . .
C225 C226 H22J 111.1 . .
H22I C226 H22J 109.1 . .
C228 C227 O108 105.0(18) . .
C228 C227 H22K 110.8 . .
O108 C227 H22K 110.7 . .
C228 C227 H22L 110.7 . .
O108 C227 H22L 110.7 . .
H22K C227 H22L 108.8 . .
C227 C228 C229 106(2) . .
C227 C228 H22M 110.5 . .
C229 C228 H22M 110.5 . .
C227 C228 H22N 110.5 . .
C229 C228 H22N 110.5 . .
H22M C228 H22N 108.7 . .
C228 C229 C230 95(2) . .
C228 C229 H22O 112.8 . .
C230 C229 H22O 112.8 . .
C228 C229 H22P 112.8 . .
C230 C229 H22P 112.8 . .
H22O C229 H22P 110.2 . .
O108 C230 C229 114(2) . .
O108 C230 H23A 108.7 . .
C229 C230 H23A 108.7 . .
O108 C230 H23B 108.7 . .
C229 C230 H23B 108.7 . .
H23A C230 H23B 107.6 . .
C232 C231 O109 119.2(14) . .
C232 C231 C234 72.9(11) . .
O109 C231 C234 53.4(10) . .
C232 C231 H23C 107.5 . .
O109 C231 H23C 107.5 . .
C234 C231 H23C 151.5 . .
C232 C231 H23D 107.5 . .
O109 C231 H23D 107.5 . .
C234 C231 H23D 99.6 . .
H23C C231 H23D 107 . .
C231 C232 C233 100.7(13) . .
C231 C232 H23E 111.6 . .
C233 C232 H23E 111.6 . .
C231 C232 H23F 111.6 . .
C233 C232 H23F 111.6 . .
H23E C232 H23F 109.4 . .
C234 C233 C232 95.9(17) . .
C234 C233 H23G 112.6 . .
C232 C233 H23G 112.6 . .
C234 C233 H23H 112.6 . .
C232 C233 H23H 112.6 . .
H23G C233 H23H 110.1 . .
C233 C234 O109 127(2) . .
C233 C234 C231 83.0(16) . .
O109 C234 C231 44.2(8) . .
C233 C234 H23I 105.7 . .
O109 C234 H23I 105.7 . .
C231 C234 H23I 116.8 . .
C233 C234 H23J 105.7 . .
O109 C234 H23J 105.7 . .
C231 C234 H23J 132.1 . .
H23I C234 H23J 106.1 . .
O110 C235 C236 98(2) . .
O110 C235 H23K 112.3 . .
C236 C235 H23K 112.3 . .
O110 C235 H23L 112.3 . .
C236 C235 H23L 112.3 . .
H23K C235 H23L 109.9 . .
C237 C236 C235 107.3(19) . .
C237 C236 H23M 110.3 . .
C235 C236 H23M 110.3 . .
C237 C236 H23N 110.3 . .
C235 C236 H23N 110.3 . .
H23M C236 H23N 108.5 . .
C238 C237 C236 99.5(19) . .
C238 C237 H23O 111.9 . .
C236 C237 H23O 111.9 . .
C238 C237 H23P 111.9 . .
C236 C237 H23P 111.9 . .
H23O C237 H23P 109.6 . .
C237 C238 O110 100(2) . .
C237 C238 H23Q 111.8 . .
O110 C238 H23Q 111.8 . .
C237 C238 H23R 111.8 . .
O110 C238 H23R 111.8 . .
H23Q C238 H23R 109.5 . .
O111 C239 C240 100(2) . .
C241 C240 C239 99(3) . .
C240 C241 C242 111(4) . .
O111 C242 C241 92(3) . .
O112 C243 C244 89(2) . .
C67 O2 H2 109.5 . .
C74 O3 H3 109.5 . .
C81 O5 H5 109.5 . .
C88 O8 H8 109.5 . .
C95 O9 H9 109.5 . .
C167 O12 H12 109.5 . .
C174 O14 H14 109.5 . .
C181 O16 H16 109.5 . .
C188 O17 H17 109.5 . .
C195 O19 H19 109.5 . .
C201 O101 C204 106.7(7) . .
C208 O102 C205 108.6(9) . .
C212 O103 C209 111.7(10) . .
C213 O104 C216 112.1(16) . .
C220 O105 C217 116.6(14) . .
C222 O106 C221 116.7(16) 2_765 .
C222 O106 C221 32.2(11) 2_765 2_765
C221 O106 C221 90.9(11) . 2_765
C223 O107 C226 108.3(12) . .
C230 O108 C227 98.9(19) . .
C231 O109 C234 82.4(13) . .
C235 O110 C238 120(2) . .
C242 O111 C239 118(2) . .

loop_
_geom_bond_atom_site_label_1
_geom_bond_atom_site_label_2
_geom_bond_distance
_geom_bond_site_symmetry_2
Fe1 C98 2.042(7) .
Fe1 C99 2.047(8) .
Fe1 C96 2.051(6) .
Fe1 C200 2.055(7) .
Fe1 C97 2.064(6) .
Fe1 C3 2.071(6) .
Fe1 C5 2.077(6) .
Fe1 C1 2.082(5) .
Fe1 C4 2.082(6) .
Fe1 C2 2.083(6) .
Fe2 C100 2.056(6) .
Fe2 C198 2.070(6) .
Fe2 C197 2.072(6) .
Fe2 C104 2.074(5) .
Fe2 C103 2.074(6) .
Fe2 C101 2.074(5) .
Fe2 C196 2.076(7) .
Fe2 C199 2.080(6) .
Fe2 C102 2.084(5) .
Fe2 C105 2.101(6) .
C1 C5 1.416(7) .
C1 C2 1.434(8) .
C1 C6 1.519(7) .
C2 C3 1.406(7) .
C2 C7 1.503(7) .
C3 C4 1.447(7) .
C3 C8 1.530(8) .
C4 C5 1.438(8) .
C4 C9 1.514(8) .
C5 C10 1.499(8) .
C6 C61 1.524(9) .
C6 C20 1.544(8) .
C6 C11 1.575(9) .
C7 C13 1.542(9) .
C7 C68 1.546(8) .
C7 C12 1.554(8) .
C8 C75 1.521(8) .
C8 C15 1.551(8) .
C8 C14 1.579(7) .
C9 C17 1.528(8) .
C9 C16 1.533(9) .
C9 C82 1.538(7) .
C10 C18 1.512(9) .
C10 C19 1.538(8) .
C10 C89 1.560(8) .
C11 C12 1.360(9) .
C11 C22 1.415(9) .
C12 C23 1.454(9) .
C13 C14 1.374(8) .
C13 C24 1.440(8) .
C14 C25 1.421(9) .
C15 C16 1.380(8) .
C15 C26 1.440(8) .
C16 C27 1.427(8) .
C17 C18 1.384(8) .
C17 C28 1.444(9) .
C18 C29 1.443(8) .
C19 C20 1.374(8) .
C19 C30 1.456(9) .
C20 C21 1.441(8) .
C21 C31 1.380(9) .
C21 C22 1.445(8) .
C22 C32 1.403(9) .
C23 C33 1.408(9) .
C23 C24 1.452(9) .
C24 C34 1.392(9) .
C25 C35 1.406(8) .
C25 C26 1.448(8) .
C26 C36 1.393(8) .
C27 C37 1.397(9) .
C27 C28 1.450(8) .
C28 C38 1.378(8) .
C29 C39 1.398(9) .
C29 C30 1.447(8) .
C30 C40 1.379(8) .
C31 C40 1.451(8) .
C31 C41 1.466(9) .
C32 C33 1.422(9) .
C32 C42 1.448(9) .
C33 C43 1.436(10) .
C34 C35 1.407(9) .
C34 C44 1.452(9) .
C35 C45 1.443(9) .
C36 C37 1.432(8) .
C36 C46 1.448(9) .
C37 C47 1.446(9) .
C38 C39 1.406(8) .
C38 C48 1.481(9) .
C39 C49 1.453(8) .
C40 C50 1.463(9) .
C41 C42 1.386(9) .
C41 C51 1.461(9) .
C42 C52 1.449(10) .
C43 C44 1.403(10) .
C43 C52 1.475(9) .
C44 C53 1.449(10) .
C45 C46 1.394(9) .
C45 C53 1.437(9) .
C46 C54 1.437(9) .
C47 C48 1.400(9) .
C47 C54 1.444(9) .
C48 C55 1.446(8) .
C49 C50 1.375(8) .
C49 C55 1.437(10) .
C50 C51 1.467(8) .
C51 C56 1.375(10) .
C52 C57 1.367(10) .
C53 C58 1.410(9) .
C54 C59 1.408(8) .
C55 C60 1.418(9) .
C56 C60 1.444(9) .
C56 C57 1.455(9) .
C57 C58 1.467(10) .
C58 C59 1.430(9) .
C59 C60 1.434(9) .
C61 C62 1.370(10) .
C61 C66 1.398(9) .
C62 C63 1.422(10) .
C62 H62 0.93 .
C63 C64 1.364(12) .
C63 H63 0.93 .
C64 C65 1.356(12) .
C64 C67 1.547(13) .
C65 C66 1.433(11) .
C65 H65 0.93 .
C66 H66 0.93 .
C67 O1 1.195(14) .
C67 O2 1.337(13) .
C68 C69 1.379(10) .
C68 C73 1.381(9) .
C69 C70 1.395(9) .
C69 H69 0.93 .
C70 C71 1.361(11) .
C70 H70 0.93 .
C71 C72 1.402(11) .
C71 C74 1.500(11) .
C72 C73 1.381(9) .
C72 H72 0.93 .
C73 H73 0.93 .
C74 O4 1.190(12) .
C74 O3 1.342(13) .
C75 C76 1.378(8) .
C75 C80 1.400(8) .
C76 C77 1.376(8) .
C76 H76 0.93 .
C77 C78 1.380(8) .
C77 H77 0.93 .
C78 C79 1.369(9) .
C78 C81 1.492(8) .
C79 C80 1.401(8) .
C79 H79 0.93 .
C80 H80 0.93 .
C81 O6 1.208(8) .
C81 O5 1.311(8) .
C82 C87 1.365(8) .
C82 C83 1.392(9) .
C83 C84 1.392(8) .
C83 H83 0.93 .
C84 C85 1.383(10) .
C84 H84 0.93 .
C85 C86 1.373(11) .
C85 C88 1.485(10) .
C86 C87 1.378(9) .
C86 H86 0.93 .
C87 H87 0.93 .
C88 O7 1.237(11) .
C88 O8 1.258(11) .
C89 C94 1.370(9) .
C89 C90 1.419(8) .
C90 C91 1.383(10) .
C90 H90 0.93 .
C91 C92 1.380(11) .
C91 H91 0.93 .
C92 C93 1.403(11) .
C92 C95 1.500(11) .
C93 C94 1.410(10) .
C93 H93 0.93 .
C94 H94 0.93 .
C95 O10 1.239(13) .
C95 O9 1.261(12) .
C96 C97 1.406(10) .
C96 C200 1.421(10) .
C96 H96 0.93 .
C97 C98 1.429(10) .
C97 H97 0.93 .
C98 C99 1.403(10) .
C98 H98 0.93 .
C99 C200 1.412(11) .
C99 H99 0.93 .
C100 C199 1.413(10) .
C100 C196 1.435(10) .
C100 H100 0.93 .
C101 C102 1.426(8) .
C101 C105 1.441(7) .
C101 C106 1.517(7) .
C102 C103 1.429(7) .
C102 C107 1.518(7) .
C103 C104 1.428(8) .
C103 C108 1.523(8) .
C104 C105 1.420(8) .
C104 C109 1.551(7) .
C105 C110 1.485(8) .
C106 C161 1.533(7) .
C106 C111 1.535(8) .
C106 C120 1.559(8) .
C107 C168 1.530(7) .
C107 C113 1.552(8) .
C107 C112 1.559(8) .
C108 C115 1.524(7) .
C108 C175 1.535(8) .
C108 C114 1.535(8) .
C109 C182 1.522(7) .
C109 C116 1.536(8) .
C109 C117 1.539(8) .
C110 C189 1.527(8) .
C110 C118 1.548(8) .
C110 C119 1.564(7) .
C111 C112 1.368(9) .
C111 C122 1.426(8) .
C112 C123 1.425(8) .
C113 C114 1.367(8) .
C113 C124 1.454(8) .
C114 C125 1.434(8) .
C115 C116 1.371(8) .
C115 C126 1.445(8) .
C116 C127 1.454(8) .
C117 C118 1.366(9) .
C117 C128 1.443(8) .
C118 C129 1.439(8) .
C119 C120 1.367(8) .
C119 C130 1.414(8) .
C120 C121 1.444(8) .
C121 C131 1.377(8) .
C121 C122 1.472(9) .
C122 C132 1.392(8) .
C123 C133 1.396(9) .
C123 C124 1.466(9) .
C124 C134 1.399(8) .
C125 C135 1.390(9) .
C125 C126 1.445(8) .
C126 C136 1.416(8) .
C127 C137 1.379(8) .
C127 C128 1.451(9) .
C128 C138 1.401(8) .
C129 C139 1.409(8) .
C129 C130 1.438(8) .
C130 C140 1.412(8) .
C131 C140 1.422(8) .
C131 C141 1.442(9) .
C132 C133 1.423(10) .
C132 C142 1.437(8) .
C133 C143 1.439(8) .
C134 C135 1.429(8) .
C134 C144 1.433(9) .
C135 C145 1.459(9) .
C136 C137 1.420(9) .
C136 C146 1.434(8) .
C137 C147 1.443(9) .
C138 C139 1.410(9) .
C138 C148 1.460(8) .
C139 C149 1.446(8) .
C140 C150 1.459(9) .
C141 C142 1.379(10) .
C141 C151 1.453(8) .
C142 C152 1.444(10) .
C143 C144 1.405(10) .
C143 C152 1.434(10) .
C144 C153 1.471(8) .
C145 C146 1.391(8) .
C145 C153 1.429(10) .
C146 C154 1.461(10) .
C147 C148 1.404(10) .
C147 C154 1.441(9) .
C148 C155 1.440(9) .
C149 C150 1.412(9) .
C149 C155 1.425(10) .
C150 C151 1.423(9) .
C151 C156 1.399(10) .
C152 C157 1.415(9) .
C153 C158 1.389(10) .
C154 C159 1.376(10) .
C155 C160 1.400(10) .
C156 C157 1.449(10) .
C156 C160 1.470(9) .
C157 C158 1.433(10) .
C158 C159 1.473(9) .
C159 C160 1.451(11) .
C161 C162 1.359(8) .
C161 C166 1.379(9) .
C162 C163 1.405(8) .
C162 H162 0.93 .
C163 C164 1.356(9) .
C163 H163 0.93 .
C164 C165 1.410(9) .
C164 C167 1.476(8) .
C165 C166 1.383(8) .
C165 H165 0.93 .
C166 H166 0.93 .
C167 O12 1.249(8) .
C167 O11 1.249(8) .
C168 C169 1.379(8) .
C168 C173 1.396(9) .
C169 C170 1.378(8) .
C169 H169 0.93 .
C170 C171 1.391(9) .
C170 H170 0.93 .
C171 C172 1.375(9) .
C171 C174 1.489(8) .
C172 C173 1.388(8) .
C172 H172 0.93 .
C173 H173 0.93 .
C174 O14 1.222(9) .
C174 O13 1.316(9) .
C175 C176 1.385(8) .
C175 C180 1.399(8) .
C176 C177 1.391(9) .
C176 H176 0.93 .
C177 C178 1.387(9) .
C177 H177 0.93 .
C178 C179 1.402(8) .
C178 C181 1.471(9) .
C179 C180 1.378(9) .
C179 H179 0.93 .
C180 H180 0.93 .
C181 O15 1.216(8) .
C181 O16 1.282(8) .
C182 C183 1.383(9) .
C182 C187 1.408(9) .
C183 C184 1.383(8) .
C183 H183 0.93 .
C184 C185 1.397(9) .
C184 H184 0.93 .
C185 C186 1.379(9) .
C185 C188 1.479(8) .
C186 C187 1.382(8) .
C186 H186 0.93 .
C187 H187 0.93 .
C188 O17 1.247(9) .
C188 O18 1.285(9) .
C189 C190 1.370(8) .
C189 C194 1.418(9) .
C190 C191 1.376(9) .
C190 H190 0.93 .
C191 C192 1.386(10) .
C191 H191 0.93 .
C192 C193 1.410(10) .
C192 C195 1.475(10) .
C193 C194 1.381(9) .
C193 H193 0.93 .
C194 H194 0.93 .
C195 O20 1.198(10) .
C195 O19 1.319(10) .
C196 C197 1.446(10) .
C196 H196 0.93 .
C197 C198 1.415(10) .
C197 H197 0.93 .
C198 C199 1.433(9) .
C198 H198 0.93 .
C199 H199 0.93 .
C200 H200 0.93 .
C201 C202 1.413(14) .
C201 O101 1.423(11) .
C201 H20A 0.97 .
C201 H20B 0.97 .
C202 C203 1.464(14) .
C202 H20C 0.97 .
C202 H20D 0.97 .
C203 C204 1.405(13) .
C203 H20E 0.97 .
C203 H20F 0.97 .
C204 O101 1.435(11) .
C204 H20G 0.97 .
C204 H20H 0.97 .
C205 C206 1.48(2) .
C205 O102 1.494(18) .
C205 H20I 0.97 .
C205 H20J 0.97 .
C206 C207 1.39(2) .
C206 H20K 0.97 .
C206 H20L 0.97 .
C207 C208 1.50(2) .
C207 H20M 0.97 .
C207 H20N 0.97 .
C208 O102 1.475(14) .
C208 H20O 0.97 .
C208 H20P 0.97 .
C209 O103 1.478(16) .
C209 C210 1.524(19) .
C209 H20Q 0.97 .
C209 H20R 0.97 .
C210 C211 1.58(2) .
C210 H21A 0.97 .
C210 H21B 0.97 .
C211 C212 1.52(2) .
C211 H21C 0.97 .
C211 H21D 0.97 .
C212 O103 1.387(13) .
C212 H21E 0.97 .
C212 H21F 0.97 .
C213 O104 1.44(2) .
C213 C214 1.70(3) .
C213 H21G 0.97 .
C213 H21H 0.97 .
C214 C215 1.56(3) .
C214 H21I 0.97 .
C214 H21J 0.97 .
C215 C216 1.61(3) .
C215 H21K 0.97 .
C215 H21L 0.97 .
C216 O104 1.45(2) .
C216 H21M 0.97 .
C216 H21N 0.97 .
C217 O105 1.389(16) .
C217 C218 1.388(18) .
C217 H21O 0.97 .
C217 H21P 0.97 .
C218 C219 1.74(2) .
C218 H21Q 0.97 .
C218 H21R 0.97 .
C219 C220 1.317(19) .
C219 H21S 0.97 .
C219 H21T 0.97 .
C220 O105 1.322(17) .
C220 H22A 0.97 .
C220 H22B 0.97 .
C221 C222 1.01(3) .
C221 O106 1.578(18) .
C221 O106 1.88(2) 2_765
C222 O106 1.41(3) 2_765
C223 O107 1.424(17) .
C223 C224 1.55(2) .
C223 H22C 0.97 .
C223 H22D 0.97 .
C224 C225 1.42(2) .
C224 H22E 0.97 .
C224 H22F 0.97 .
C225 C226 1.691(19) .
C225 H22G 0.97 .
C225 H22H 0.97 .
C226 O107 1.461(15) .
C226 H22I 0.97 .
C226 H22J 0.97 .
C227 C228 1.42(3) .
C227 O108 1.43(2) .
C227 H22K 0.97 .
C227 H22L 0.97 .
C228 C229 1.43(3) .
C228 H22M 0.97 .
C228 H22N 0.97 .
C229 C230 1.54(3) .
C229 H22O 0.97 .
C229 H22P 0.97 .
C230 O108 1.40(3) .
C230 H23A 0.97 .
C230 H23B 0.97 .
C231 C232 1.348(17) .
C231 O109 1.393(18) .
C231 C234 1.98(3) .
C231 H23C 0.97 .
C231 H23D 0.97 .
C232 C233 1.508(19) .
C232 H23E 0.97 .
C232 H23F 0.97 .
C233 C234 1.23(2) .
C233 H23G 0.97 .
C233 H23H 0.97 .
C234 O109 1.61(2) .
C234 H23I 0.97 .
C234 H23J 0.97 .
C235 O110 1.31(2) .
C235 C236 1.52(2) .
C235 H23K 0.97 .
C235 H23L 0.97 .
C236 C237 1.48(2) .
C236 H23M 0.97 .
C236 H23N 0.97 .
C237 C238 1.47(3) .
C237 H23O 0.97 .
C237 H23P 0.97 .
C238 O110 1.46(3) .
C238 H23Q 0.97 .
C238 H23R 0.97 .
C239 O111 1.47(3) .
C239 C240 1.57(3) .
C240 C241 1.35(5) .
C241 C242 1.61(5) .
C242 O111 1.44(3) .
C243 O112 1.53(3) .
C243 C244 1.60(4) .
O2 H2 0.82 .
O3 H3 0.82 .
O5 H5 0.82 .
O8 H8 0.82 .
O9 H9 0.82 .
O12 H12 0.82 .
O14 H14 0.82 .
O16 H16 0.82 .
O17 H17 0.82 .
O19 H19 0.82 .
O106 C222 1.41(3) 2_765
O106 C221 1.88(2) 2_765
